data_7035026
loop_
_publ_author_name
'Suzuki, Kosuke'
'Sato, Rinta'
'Minato, Takuo'
'Shinoe, Masahiro'
'Yamaguchi, Kazuya'
'Mizuno, Noritaka'

_publ_section_title
;
 A cascade approach to hetero-pentanuclear manganese-oxide clusters in
 polyoxometalates and their single-molecule magnet properties.
;
_journal_issue 32
_journal_name_full 'Dalton transactions (Cambridge, England : 2003)'
_journal_page_first 14220
_journal_page_last 14226
_journal_paper_doi 10.1039/c5dt01363a
_journal_volume 44
_journal_year 2015
_chemical_formula_sum 'C120 Cl8 Mn4 N7 Ni O70 Si2 W18'
_chemical_formula_weight 6586.82
_space_group_crystal_system triclinic
_space_group_IT_number 2
_space_group_name_Hall '-P 1'
_space_group_name_H-M_alt 'P -1'
_symmetry_space_group_name_Hall '-P 1'
_symmetry_space_group_name_H-M 'P -1'
_atom_sites_solution_hydrogens none
_audit_creation_method SHELXL-2014/6
_audit_update_record
;
2015-02-13 deposited with the CCDC.
2015-05-07 downloaded from the CCDC.
;
_cell_angle_alpha 103.4637(4)
_cell_angle_beta 97.1819(4)
_cell_angle_gamma 93.1231(5)
_cell_formula_units_Z 2
_cell_length_a 14.34280(10)
_cell_length_b 20.17370(10)
_cell_length_c 34.2468(3)
_cell_measurement_temperature 123(2)
_cell_volume 9525.34(12)
_computing_cell_refinement HKL2000
_computing_data_collection 'Rigaku CrystalClear'
_computing_data_reduction HKL2000
_computing_structure_refinement 'SHELXL-2014/6 (Sheldrick, 2014)'
_computing_structure_solution 'SHELXS-97 (Sheldrick, 1990)'
_diffrn_ambient_temperature 123(2)
_diffrn_measured_fraction_theta_full 0.996
_diffrn_measured_fraction_theta_max 0.978
_diffrn_radiation_type MoK\a
_diffrn_radiation_wavelength 0.71069
_diffrn_reflns_av_unetI/netI 0.0333
_diffrn_reflns_Laue_measured_fraction_full 0.996
_diffrn_reflns_Laue_measured_fraction_max 0.978
_diffrn_reflns_number 52105
_diffrn_reflns_point_group_measured_fraction_full 0.996
_diffrn_reflns_point_group_measured_fraction_max 0.978
_diffrn_reflns_theta_full 25.240
_diffrn_reflns_theta_max 29.535
_diffrn_reflns_theta_min 1.796
_exptl_absorpt_coefficient_mu 11.365
_exptl_absorpt_correction_T_max 0.570
_exptl_absorpt_correction_T_min 0.332
_exptl_absorpt_correction_type empirical
_exptl_absorpt_process_details 'HKL2000 DENZO SCALEPACK'
_exptl_crystal_colour brown
_exptl_crystal_density_diffrn 2.297
_exptl_crystal_density_method 'not measured'
_exptl_crystal_description plate
_exptl_crystal_F_000 5906
_exptl_crystal_size_max 0.100
_exptl_crystal_size_mid 0.100
_exptl_crystal_size_min 0.050
_refine_diff_density_max 5.284
_refine_diff_density_min -3.614
_refine_diff_density_rms 0.294
_refine_ls_extinction_method none
_refine_ls_goodness_of_fit_ref 1.031
_refine_ls_hydrogen_treatment none
_refine_ls_matrix_type full
_refine_ls_number_parameters 1409
_refine_ls_number_reflns 52105
_refine_ls_number_restraints 46
_refine_ls_restrained_S_all 1.031
_refine_ls_R_factor_all 0.0609
_refine_ls_R_factor_gt 0.0507
_refine_ls_shift/su_max 0.003
_refine_ls_shift/su_mean 0.000
_refine_ls_structure_factor_coef Fsqd
_refine_ls_weighting_details 'w=1/[\s^2^(Fo^2^)+(0.0596P)^2^+187.5198P] where P=(Fo^2^+2Fc^2^)/3'
_refine_ls_weighting_scheme calc
_refine_ls_wR_factor_gt 0.1293
_refine_ls_wR_factor_ref 0.1378
_reflns_Friedel_coverage 0.000
_reflns_number_gt 44172
_reflns_number_total 52105
_reflns_threshold_expression 'I > 2\s(I)'
_cod_data_source_file c5dt01363a2.cif
_cod_data_source_block shelx
_cod_depositor_comments 'Adding full bibliography for 7035023--7035031.cif.'
_cod_original_cell_volume 9525.33(12)
_cod_database_code 7035026
_shelx_space_group_comment
;
The symmetry employed for this shelxl refinement is uniquely defined
by the following loop, which should always be used as a source of
symmetry information in preference to the above space-group names.
They are only intended as comments.
;
_shelx_estimated_absorpt_t_min 0.399
_shelx_estimated_absorpt_t_max 0.603
_shelxl_version_number 2014/6

loop_
_space_group_symop_operation_xyz
'x, y, z'
'-x, -y, -z'

loop_
_atom_site_label
_atom_site_type_symbol
_atom_site_fract_x
_atom_site_fract_y
_atom_site_fract_z
_atom_site_U_iso_or_equiv
_atom_site_adp_type
_atom_site_occupancy
_atom_site_site_symmetry_order
_atom_site_calc_flag
_atom_site_refinement_flags_posn
_atom_site_refinement_flags_adp
_atom_site_refinement_flags_occupancy
W1 W 0.72068(2) 0.57821(2) 0.23984(2) 0.01758(6) Uani 1 1 d . . .
W2 W 0.75600(2) 0.68411(2) 0.33255(2) 0.01716(6) Uani 1 1 d . . .
W3 W 0.96965(2) 0.67752(2) 0.40372(2) 0.02077(6) Uani 1 1 d . . .
W4 W 1.14330(2) 0.58219(2) 0.37122(2) 0.01836(6) Uani 1 1 d . . .
W5 W 1.09984(2) 0.46257(2) 0.26843(2) 0.01753(6) Uani 1 1 d . . .
W6 W 0.90553(2) 0.46608(2) 0.20500(2) 0.01891(6) Uani 1 1 d . . .
W7 W 0.76435(2) 0.42786(2) 0.28236(2) 0.01846(6) Uani 1 1 d . . .
W8 W 0.78597(2) 0.53171(2) 0.37566(2) 0.01953(6) Uani 1 1 d . . .
W9 W 0.96183(2) 0.43510(2) 0.34900(2) 0.01845(6) Uani 1 1 d . . .
W10 W 1.02321(2) 0.72466(2) 0.19771(2) 0.01995(6) Uani 1 1 d . . .
W11 W 1.05492(2) 0.82997(2) 0.29087(2) 0.01983(6) Uani 1 1 d . . .
W12 W 0.86783(2) 0.94140(2) 0.32498(2) 0.02063(6) Uani 1 1 d . . .
W13 W 0.67292(2) 0.94340(2) 0.26142(2) 0.01982(6) Uani 1 1 d . . .
W14 W 0.63622(2) 0.82675(2) 0.15742(2) 0.02074(6) Uani 1 1 d . . .
W15 W 0.80268(2) 0.72344(2) 0.12819(2) 0.02182(6) Uani 1 1 d . . .
W16 W 0.98349(2) 0.87391(2) 0.15421(2) 0.02141(6) Uani 1 1 d . . .
W17 W 1.01203(2) 0.97883(2) 0.24767(2) 0.02066(6) Uani 1 1 d . . .
W18 W 0.81311(2) 0.97630(2) 0.18284(2) 0.02162(6) Uani 1 1 d . . .
Ni1 Ni 0.88851(6) 0.70325(5) 0.26460(3) 0.01715(17) Uani 1 1 d . . .
Mn1 Mn 1.05902(8) 0.59250(6) 0.23409(3) 0.0179(2) Uani 1 1 d . . .
Mn2 Mn 1.09171(8) 0.70288(6) 0.33097(3) 0.0185(2) Uani 1 1 d . . .
Mn3 Mn 0.71727(8) 0.81425(6) 0.29515(3) 0.0183(2) Uani 1 1 d . . .
Mn4 Mn 0.68402(8) 0.70378(6) 0.19715(3) 0.0189(2) Uani 1 1 d . . .
Si1 Si 0.92708(13) 0.57235(10) 0.30489(6) 0.0143(3) Uani 1 1 d . . .
Si2 Si 0.84888(14) 0.83484(10) 0.22559(6) 0.0154(4) Uani 1 1 d . . .
O1 O 0.7702(4) 0.6587(3) 0.22594(16) 0.0203(10) Uani 1 1 d . . .
O2 O 0.7980(4) 0.7460(3) 0.30271(16) 0.0191(10) Uani 1 1 d . . .
O3 O 1.0499(4) 0.7475(3) 0.38254(17) 0.0217(11) Uani 1 1 d . . .
O4 O 1.1862(4) 0.6627(3) 0.35872(17) 0.0223(11) Uani 1 1 d . . .
O5 O 1.1431(4) 0.5251(3) 0.24103(17) 0.0209(11) Uani 1 1 d . . .
O6 O 0.9874(4) 0.5266(3) 0.18996(17) 0.0222(11) Uani 1 1 d . . .
O7 O 0.6203(4) 0.5643(3) 0.20503(18) 0.0272(12) Uani 1 1 d . . .
O8 O 0.6765(4) 0.7348(3) 0.35622(17) 0.0233(11) Uani 1 1 d . . .
O9 O 0.9641(4) 0.7297(3) 0.45038(17) 0.0247(11) Uani 1 1 d . . .
O10 O 1.2420(4) 0.5669(3) 0.40050(17) 0.0221(11) Uani 1 1 d . . .
O11 O 1.1844(4) 0.4053(3) 0.26345(17) 0.0228(11) Uani 1 1 d . . .
O12 O 0.8667(4) 0.4111(3) 0.15859(18) 0.0274(12) Uani 1 1 d . . .
O13 O 0.6732(4) 0.6339(3) 0.28538(16) 0.0190(10) Uani 1 1 d . . .
O14 O 0.8683(4) 0.7067(3) 0.37071(16) 0.0197(10) Uani 1 1 d . . .
O15 O 1.0841(4) 0.6392(3) 0.41467(17) 0.0223(11) Uani 1 1 d . . .
O16 O 1.1527(4) 0.5280(3) 0.31978(16) 0.0194(10) Uani 1 1 d . . .
O17 O 1.0105(4) 0.4181(3) 0.22282(17) 0.0195(10) Uani 1 1 d . . .
O18 O 0.8083(4) 0.5273(3) 0.21014(16) 0.0200(10) Uani 1 1 d . . .
O19 O 0.8501(3) 0.6212(3) 0.28956(16) 0.0166(10) Uani 1 1 d . . .
O20 O 1.0048(4) 0.6193(3) 0.34073(15) 0.0175(10) Uani 1 1 d . . .
O21 O 0.9788(4) 0.5357(3) 0.26704(15) 0.0169(10) Uani 1 1 d . . .
O22 O 0.8750(3) 0.5140(3) 0.32254(15) 0.0165(9) Uani 1 1 d . . .
O23 O 0.7093(4) 0.5031(3) 0.26487(16) 0.0194(10) Uani 1 1 d . . .
O24 O 0.7410(4) 0.6033(3) 0.35383(17) 0.0204(10) Uani 1 1 d . . .
O25 O 0.8906(4) 0.6014(3) 0.40318(16) 0.0210(10) Uani 1 1 d . . .
O26 O 1.0512(4) 0.5093(3) 0.37478(17) 0.0205(10) Uani 1 1 d . . .
O27 O 1.0236(4) 0.4268(3) 0.30260(17) 0.0203(10) Uani 1 1 d . . .
O28 O 0.8387(4) 0.4240(3) 0.24143(17) 0.0212(11) Uani 1 1 d . . .
O29 O 0.7149(4) 0.4639(3) 0.33411(17) 0.0219(11) Uani 1 1 d . . .
O30 O 0.8741(4) 0.4674(3) 0.38660(17) 0.0217(11) Uani 1 1 d . . .
O31 O 0.8514(4) 0.3844(3) 0.31237(17) 0.0198(10) Uani 1 1 d . . .
O32 O 0.6800(4) 0.3621(3) 0.26171(19) 0.0273(12) Uani 1 1 d . . .
O33 O 0.7191(4) 0.5327(3) 0.41405(18) 0.0273(12) Uani 1 1 d . . .
O34 O 1.0025(4) 0.3693(3) 0.36799(19) 0.0263(12) Uani 1 1 d . . .
O35 O 0.9795(4) 0.6608(3) 0.22697(16) 0.0197(10) Uani 1 1 d . . .
O36 O 1.0040(4) 0.7476(3) 0.30395(16) 0.0187(10) Uani 1 1 d . . .
O37 O 0.7873(4) 0.8786(3) 0.33981(17) 0.0225(11) Uani 1 1 d . . .
O38 O 0.6319(4) 0.8794(3) 0.28841(18) 0.0225(11) Uani 1 1 d . . .
O39 O 0.5905(4) 0.7467(3) 0.17005(17) 0.0222(11) Uani 1 1 d . . .
O40 O 0.7241(4) 0.6633(3) 0.14651(17) 0.0238(11) Uani 1 1 d . . .
O41 O 1.1045(4) 0.6747(3) 0.1755(2) 0.0297(13) Uani 1 1 d . . .
O42 O 1.1544(4) 0.8421(3) 0.32646(19) 0.0289(13) Uani 1 1 d . . .
O43 O 0.9075(4) 0.9958(3) 0.37121(18) 0.0279(12) Uani 1 1 d . . .
O44 O 0.5844(4) 0.9970(3) 0.26649(19) 0.0274(12) Uani 1 1 d . . .
O45 O 0.5380(4) 0.8435(3) 0.12852(18) 0.0288(13) Uani 1 1 d . . .
O46 O 0.8105(5) 0.6743(3) 0.08050(18) 0.0298(13) Uani 1 1 d . . .
O47 O 1.1038(4) 0.7737(3) 0.24627(17) 0.0211(11) Uani 1 1 d . . .
O48 O 0.9656(4) 0.8790(3) 0.32015(16) 0.0214(11) Uani 1 1 d . . .
O49 O 0.7636(4) 0.9881(3) 0.30730(17) 0.0222(11) Uani 1 1 d . . .
O50 O 0.6254(4) 0.8799(3) 0.21010(17) 0.0214(11) Uani 1 1 d . . .
O51 O 0.6978(4) 0.7735(3) 0.11472(17) 0.0239(11) Uani 1 1 d . . .
O52 O 0.9113(4) 0.7003(3) 0.15996(16) 0.0199(10) Uani 1 1 d . . .
O53 O 0.9264(4) 0.7863(3) 0.24062(16) 0.0180(10) Uani 1 1 d . . .
O54 O 0.7963(4) 0.8707(3) 0.26318(15) 0.0178(10) Uani 1 1 d . . .
O55 O 0.7719(4) 0.7884(3) 0.18952(15) 0.0184(10) Uani 1 1 d . . .
O56 O 0.9003(4) 0.8938(3) 0.20845(17) 0.0195(10) Uani 1 1 d . . .
O57 O 1.0377(4) 0.8048(3) 0.17784(18) 0.0229(11) Uani 1 1 d . . .
O58 O 1.0678(4) 0.9046(3) 0.26669(18) 0.0232(11) Uani 1 1 d . . .
O59 O 0.9375(4) 0.9829(3) 0.28933(17) 0.0222(11) Uani 1 1 d . . .
O60 O 0.7498(4) 0.9831(3) 0.22842(17) 0.0222(11) Uani 1 1 d . . .
O61 O 0.7259(4) 0.9020(3) 0.15571(17) 0.0246(11) Uani 1 1 d . . .
O62 O 0.8838(4) 0.8051(3) 0.12935(16) 0.0234(11) Uani 1 1 d . . .
O63 O 1.0585(4) 0.9417(3) 0.19670(18) 0.0240(11) Uani 1 1 d . . .
O64 O 0.9243(4) 1.0237(3) 0.21906(18) 0.0236(11) Uani 1 1 d . . .
O65 O 0.9007(4) 0.9421(3) 0.14517(18) 0.0245(11) Uani 1 1 d . . .
O66 O 1.0489(5) 0.8723(3) 0.11537(19) 0.0293(13) Uani 1 1 d . . .
O67 O 1.0963(4) 1.0452(3) 0.2683(2) 0.0288(13) Uani 1 1 d . . .
O68 O 0.7746(5) 1.0422(3) 0.16303(19) 0.0297(13) Uani 1 1 d . . .
O1H O 1.1351(4) 0.6543(3) 0.28113(17) 0.0227(11) Uani 1 1 d . . .
O2H O 0.6423(4) 0.7520(3) 0.24785(17) 0.0216(11) Uani 1 1 d . . .
N101 N 0.4345(5) 0.4923(4) 0.2931(2) 0.0294(15) Uiso 1 1 d . . .
C101 C 0.3770(6) 0.4749(4) 0.3240(3) 0.0265(16) Uiso 1 1 d . . .
C102 C 0.4265(7) 0.4372(5) 0.3529(3) 0.0323(18) Uiso 1 1 d . . .
C103 C 0.3606(7) 0.4262(5) 0.3829(3) 0.037(2) Uiso 1 1 d . . .
C104 C 0.4013(9) 0.3812(7) 0.4104(4) 0.053(3) Uiso 1 1 d . . .
C111 C 0.5162(7) 0.5460(5) 0.3135(3) 0.0324(19) Uiso 1 1 d . . .
C112 C 0.4854(7) 0.6156(5) 0.3335(3) 0.037(2) Uiso 1 1 d . . .
C113 C 0.5051(7) 0.6305(5) 0.3800(3) 0.037(2) Uiso 1 1 d . . .
C114 C 0.4756(8) 0.7019(6) 0.3984(3) 0.042(2) Uiso 1 1 d . . .
C121 C 0.3662(7) 0.5187(5) 0.2627(3) 0.037(2) Uiso 1 1 d . . .
C122 C 0.4139(8) 0.5517(6) 0.2334(3) 0.040(2) Uiso 1 1 d . . .
C123 C 0.3374(10) 0.5781(7) 0.2069(4) 0.057(3) Uiso 1 1 d . . .
C124 C 0.3810(12) 0.6086(8) 0.1742(5) 0.070(4) Uiso 1 1 d . . .
C131 C 0.4796(7) 0.4306(5) 0.2705(3) 0.035(2) Uiso 1 1 d . . .
C132 C 0.4084(9) 0.3687(6) 0.2507(4) 0.050(3) Uiso 1 1 d . . .
C133 C 0.4599(9) 0.3075(7) 0.2310(4) 0.052(3) Uiso 1 1 d . . .
C134 C 0.3910(13) 0.2426(10) 0.2143(6) 0.084(5) Uiso 1 1 d . . .
N201 N 0.3362(7) 0.8821(5) 0.2119(3) 0.042(2) Uiso 1 1 d . . .
C201 C 0.4056(7) 0.9244(5) 0.1957(3) 0.037(2) Uiso 1 1 d . . .
C202 C 0.3607(10) 0.9769(7) 0.1743(4) 0.058(3) Uiso 1 1 d . . .
C203 C 0.4301(10) 1.0084(7) 0.1524(4) 0.060(3) Uiso 1 1 d . . .
C204 C 0.5181(13) 1.0477(10) 0.1783(6) 0.084(5) Uiso 1 1 d . . .
C211 C 0.2615(8) 0.8406(6) 0.1788(3) 0.044(2) Uiso 1 1 d . . .
C212 C 0.2996(8) 0.7930(6) 0.1439(4) 0.046(2) Uiso 1 1 d . . .
C213 C 0.2181(9) 0.7524(7) 0.1140(4) 0.053(3) Uiso 1 1 d . . .
C214 C 0.2548(12) 0.7044(9) 0.0772(5) 0.072(4) Uiso 1 1 d . . .
C221 C 0.3957(8) 0.8356(6) 0.2324(4) 0.044(2) Uiso 1 1 d . . .
C222 C 0.3387(10) 0.7842(7) 0.2493(4) 0.055(3) Uiso 1 1 d . . .
C223 C 0.4044(10) 0.7555(7) 0.2791(4) 0.060(3) Uiso 1 1 d . . .
C224 C 0.4399(12) 0.8087(9) 0.3188(5) 0.075(4) Uiso 1 1 d . . .
C231 C 0.2829(9) 0.9280(7) 0.2420(4) 0.051(3) Uiso 1 1 d . . .
C232 C 0.3490(16) 0.9708(12) 0.2788(7) 0.100(4) Uiso 1 1 d . U .
C233 C 0.3175(16) 1.0340(12) 0.2964(7) 0.101(4) Uiso 1 1 d . U .
C234 C 0.3839(16) 1.0776(12) 0.3343(7) 0.102(4) Uiso 1 1 d . U .
N301 N 0.2702(5) 0.1043(3) 0.5408(2) 0.0232(13) Uiso 1 1 d . . .
C301 C 0.3152(6) 0.0821(5) 0.5778(3) 0.0286(17) Uiso 1 1 d . . .
C302 C 0.3001(7) 0.0059(5) 0.5759(3) 0.0319(18) Uiso 1 1 d . . .
C303 C 0.3647(7) -0.0089(5) 0.6120(3) 0.035(2) Uiso 1 1 d . . .
C304 C 0.3431(8) -0.0814(6) 0.6166(4) 0.045(2) Uiso 1 1 d . . .
C311 C 0.3133(6) 0.0742(4) 0.5031(3) 0.0260(16) Uiso 1 1 d . . .
C312 C 0.4204(7) 0.0848(5) 0.5084(3) 0.0338(19) Uiso 1 1 d . . .
C313 C 0.4575(8) 0.0770(6) 0.4673(3) 0.040(2) Uiso 1 1 d . . .
C314 C 0.4418(9) 0.1389(7) 0.4484(4) 0.054(3) Uiso 1 1 d . . .
C321 C 0.2862(6) 0.1821(5) 0.5521(3) 0.0287(17) Uiso 1 1 d . . .
C322 C 0.2445(7) 0.2178(5) 0.5200(3) 0.0314(18) Uiso 1 1 d . . .
C323 C 0.2679(7) 0.2947(5) 0.5359(3) 0.0332(19) Uiso 1 1 d . . .
C324 C 0.2254(8) 0.3344(5) 0.5062(3) 0.039(2) Uiso 1 1 d . . .
C331 C 0.1644(6) 0.0821(4) 0.5312(3) 0.0273(16) Uiso 1 1 d . . .
C332 C 0.1060(7) 0.1132(5) 0.5635(3) 0.036(2) Uiso 1 1 d . . .
C333 C 0.0030(9) 0.0820(6) 0.5528(4) 0.048(3) Uiso 1 1 d . . .
C334 C -0.0498(10) 0.1020(7) 0.5160(4) 0.056(3) Uiso 1 1 d . . .
N401 N 0.9607(6) 0.2154(5) 0.2453(3) 0.0413(19) Uiso 1 1 d . . .
C401 C 0.8977(8) 0.1725(5) 0.2641(3) 0.039(2) Uiso 1 1 d . . .
C402 C 0.8460(8) 0.2138(6) 0.2968(3) 0.042(2) Uiso 1 1 d . . .
C403 C 0.7650(9) 0.1657(6) 0.3045(4) 0.049(3) Uiso 1 1 d . . .
C404 C 0.6822(10) 0.1513(7) 0.2699(4) 0.057(3) Uiso 1 1 d . . .
C411 C 1.0326(9) 0.2626(7) 0.2784(4) 0.052(3) Uiso 1 1 d . . .
C412 C 1.0913(13) 0.2248(9) 0.3055(5) 0.077(4) Uiso 1 1 d . . .
C413 C 1.1792(13) 0.2721(9) 0.3300(5) 0.076(4) Uiso 1 1 d . . .
C414 C 1.255(2) 0.2641(15) 0.3067(9) 0.134(9) Uiso 1 1 d . . .
C421 C 1.0098(9) 0.1644(7) 0.2155(4) 0.051(3) Uiso 1 1 d . . .
C422 C 1.0789(12) 0.1973(8) 0.1931(5) 0.070(4) Uiso 1 1 d . . .
C423 C 1.1166(16) 0.1420(12) 0.1618(7) 0.102(6) Uiso 1 1 d . . .
C424 C 1.1735(16) 0.0969(12) 0.1793(7) 0.105(7) Uiso 1 1 d . . .
C431 C 0.9010(8) 0.2610(6) 0.2233(4) 0.045(2) Uiso 1 1 d . . .
C432 C 0.8192(11) 0.2220(8) 0.1930(5) 0.068(4) Uiso 1 1 d . . .
C433 C 0.7673(11) 0.2666(8) 0.1702(5) 0.067(4) Uiso 1 1 d . . .
C434 C 0.6779(15) 0.2275(11) 0.1429(7) 0.099(6) Uiso 1 1 d . . .
N501 N 0.7682(5) 0.3691(4) 0.4627(2) 0.0290(15) Uiso 1 1 d . . .
C501 C 0.7183(7) 0.3658(5) 0.4198(3) 0.0318(18) Uiso 1 1 d . . .
C502 C 0.6551(7) 0.3010(5) 0.4000(3) 0.035(2) Uiso 1 1 d . . .
C503 C 0.6165(8) 0.3036(6) 0.3568(3) 0.040(2) Uiso 1 1 d . . .
C504 C 0.5406(9) 0.2448(7) 0.3371(4) 0.053(3) Uiso 1 1 d . . .
C511 C 0.6990(6) 0.3587(5) 0.4914(3) 0.0300(17) Uiso 1 1 d . . .
C512 C 0.6276(7) 0.4106(5) 0.4987(3) 0.0333(19) Uiso 1 1 d . . .
C513 C 0.5513(8) 0.3834(5) 0.5200(3) 0.039(2) Uiso 1 1 d . . .
C514 C 0.4750(7) 0.4327(5) 0.5295(3) 0.038(2) Uiso 1 1 d . . .
C521 C 0.8215(6) 0.4394(5) 0.4773(3) 0.0299(17) Uiso 1 1 d . . .
C522 C 0.8838(7) 0.4527(5) 0.5180(3) 0.0318(18) Uiso 1 1 d . . .
C523 C 0.9114(7) 0.5300(5) 0.5345(3) 0.035(2) Uiso 1 1 d . . .
C524 C 0.8359(7) 0.5673(5) 0.5568(3) 0.0346(19) Uiso 1 1 d . . .
C531 C 0.8350(7) 0.3117(5) 0.4619(3) 0.036(2) Uiso 1 1 d . . .
C532 C 0.9076(8) 0.3090(6) 0.4332(3) 0.043(2) Uiso 1 1 d . . .
C533 C 0.9676(8) 0.2502(6) 0.4353(3) 0.041(2) Uiso 1 1 d . . .
C534 C 0.9112(10) 0.1801(7) 0.4183(4) 0.057(3) Uiso 1 1 d . . .
N601 N 0.8022(16) 0.8727(12) 0.0264(7) 0.129(2) Uiso 1 1 d . U .
C601 C 0.844(2) 0.8084(15) 0.0338(9) 0.130(2) Uiso 1 1 d . U .
C602 C 0.9139(19) 0.7794(14) 0.0077(8) 0.131(2) Uiso 1 1 d D U .
C603 C 0.9791(19) 0.7394(13) 0.0333(8) 0.132(3) Uiso 1 1 d D U .
C604 C 0.947(2) 0.6723(13) 0.0037(8) 0.134(3) Uiso 1 1 d D U .
C611 C 0.772(2) 0.8731(14) -0.0180(9) 0.129(2) Uiso 1 1 d . U .
C612 C 0.696(2) 0.8162(14) -0.0354(9) 0.130(2) Uiso 1 1 d . U .
C613 C 0.668(2) 0.8307(15) -0.0814(9) 0.130(3) Uiso 1 1 d . U .
C614 C 0.585(2) 0.7795(15) -0.1001(9) 0.132(3) Uiso 1 1 d . U .
C621 C 0.721(2) 0.8846(15) 0.0512(8) 0.129(2) Uiso 1 1 d . U .
C622 C 0.688(2) 0.9520(15) 0.0491(9) 0.130(2) Uiso 1 1 d . U .
C623 C 0.602(2) 0.9622(15) 0.0722(9) 0.131(3) Uiso 1 1 d . U .
C624 C 0.558(2) 1.0320(15) 0.0692(9) 0.132(3) Uiso 1 1 d . U .
C631 C 0.8944(19) 0.9336(14) 0.0468(8) 0.129(2) Uiso 1 1 d D U .
C632 C 0.847(3) 1.002(2) 0.0579(19) 0.129(3) Uiso 0.437(16) 1 d D U P
C633 C 0.941(4) 1.049(3) 0.0641(19) 0.129(3) Uiso 0.437(16) 1 d D U P
C634 C 0.903(4) 1.117(3) 0.0830(19) 0.128(3) Uiso 0.437(16) 1 d D U P
C642 C 0.996(2) 0.915(2) 0.0368(14) 0.129(3) Uiso 0.563(16) 1 d D U P
C643 C 1.094(2) 0.960(2) 0.0473(15) 0.129(3) Uiso 0.563(16) 1 d D U P
C644 C 1.201(3) 0.960(3) 0.0619(14) 0.128(3) Uiso 0.563(16) 1 d D U P
N701 N 0.7520(11) 0.4684(8) 0.0657(5) 0.086(3) Uiso 1 1 d . U .
C701 C 0.6995(15) 0.5230(11) 0.0435(6) 0.094(3) Uiso 1 1 d . U .
C702 C 0.7305(14) 0.5266(10) 0.0074(6) 0.089(4) Uiso 1 1 d . U .
C703 C 0.6844(17) 0.5774(12) -0.0151(7) 0.106(4) Uiso 1 1 d . U .
C704 C 0.7028(19) 0.5867(14) -0.0508(8) 0.124(7) Uiso 1 1 d . U .
C711 C 0.6820(16) 0.4709(11) 0.1048(7) 0.099(4) Uiso 1 1 d . U .
C712 C 0.5954(17) 0.4402(12) 0.0885(7) 0.107(4) Uiso 1 1 d . U .
C713 C 0.5451(15) 0.4389(11) 0.1237(6) 0.092(4) Uiso 1 1 d . U .
C714 C 0.5559(16) 0.4058(11) 0.1555(7) 0.100(5) Uiso 1 1 d . U .
C721 C 0.7516(17) 0.4128(13) 0.0429(7) 0.107(4) Uiso 1 1 d . U .
C722 C 0.7956(17) 0.3674(12) 0.0634(7) 0.108(4) Uiso 1 1 d . U .
C723 C 0.7216(19) 0.3207(14) 0.0400(8) 0.119(4) Uiso 1 1 d . U .
C724 C 0.773(2) 0.2545(16) 0.0410(9) 0.146(8) Uiso 1 1 d . U .
C731 C 0.8387(11) 0.5094(8) 0.0896(5) 0.065(3) Uiso 1 1 d . U .
C732 C 0.9253(11) 0.5089(8) 0.0700(5) 0.069(3) Uiso 1 1 d . U .
C733 C 1.0039(12) 0.5529(9) 0.0972(5) 0.075(3) Uiso 1 1 d . U .
C734 C 1.0973(17) 0.5552(12) 0.0832(7) 0.108(6) Uiso 1 1 d . U .
C11 C 0.2570(8) 0.7818(6) 0.4466(3) 0.043(2) Uiso 1 1 d . . .
C12 C 0.2608(9) 0.8301(6) 0.4196(4) 0.048(3) Uiso 1 1 d . . .
Cl11 Cl 0.2846(2) 0.82410(15) 0.49927(9) 0.0492(6) Uiso 1 1 d . . .
Cl12 Cl 0.3758(2) 0.87514(16) 0.42666(10) 0.0524(7) Uiso 1 1 d . . .
C21 C 0.1247(11) 0.0135(8) 0.3751(5) 0.068(4) Uiso 1 1 d . . .
C22 C 0.1213(8) 0.0824(6) 0.3690(4) 0.046(2) Uiso 1 1 d . . .
Cl21 Cl 0.2372(3) -0.0054(2) 0.39642(12) 0.0665(9) Uiso 1 1 d . . .
Cl22 Cl 0.1621(3) 0.1488(2) 0.41336(13) 0.0755(10) Uiso 1 1 d . . .
C31 C 0.5346(15) 0.6672(11) 0.0711(6) 0.092(6) Uiso 1 1 d . . .
C32 C 0.5142(17) 0.7167(13) 0.0492(7) 0.111(7) Uiso 1 1 d . . .
Cl31 Cl 0.4690(4) 0.5849(3) 0.04804(16) 0.0931(13) Uiso 1 1 d . . .
Cl32 Cl 0.5210(6) 0.7098(5) -0.0011(3) 0.158(3) Uiso 1 1 d . . .
C41 C 0.077(2) 0.3682(15) 0.1319(9) 0.137(9) Uiso 1 1 d . . .
C42 C 0.152(2) 0.3936(14) 0.1585(9) 0.128(9) Uiso 1 1 d . . .
Cl41 Cl 0.0914(6) 0.2813(5) 0.1034(3) 0.156(3) Uiso 1 1 d . . .
Cl42 Cl 0.2701(7) 0.3867(5) 0.1507(3) 0.160(3) Uiso 1 1 d . . .

loop_
_atom_site_aniso_label
_atom_site_aniso_U_11
_atom_site_aniso_U_22
_atom_site_aniso_U_33
_atom_site_aniso_U_23
_atom_site_aniso_U_13
_atom_site_aniso_U_12
W1 0.01396(12) 0.01785(13) 0.02020(13) 0.00467(10) 0.00008(10) 0.00007(10)
W2 0.01508(12) 0.01708(13) 0.01985(13) 0.00509(10) 0.00277(10) 0.00251(10)
W3 0.02105(14) 0.02145(14) 0.01809(13) 0.00227(11) -0.00066(11) 0.00561(11)
W4 0.01490(12) 0.01889(13) 0.02087(13) 0.00564(11) -0.00077(10) 0.00181(10)
W5 0.01421(12) 0.01628(13) 0.02236(14) 0.00459(10) 0.00332(10) 0.00238(10)
W6 0.01718(13) 0.01877(13) 0.01889(13) 0.00136(10) 0.00159(10) 0.00128(10)
W7 0.01540(13) 0.01522(13) 0.02432(14) 0.00475(10) 0.00208(10) -0.00079(10)
W8 0.02044(14) 0.01958(13) 0.02138(14) 0.00801(11) 0.00658(11) 0.00468(11)
W9 0.01709(13) 0.01738(13) 0.02252(14) 0.00787(11) 0.00298(10) 0.00211(10)
W10 0.01714(13) 0.02039(14) 0.02464(14) 0.00816(11) 0.00583(11) 0.00350(10)
W11 0.01478(13) 0.01913(13) 0.02505(14) 0.00713(11) -0.00169(11) -0.00069(10)
W12 0.01978(14) 0.01899(14) 0.02059(14) 0.00142(11) 0.00041(11) -0.00004(11)
W13 0.01775(13) 0.01788(13) 0.02379(14) 0.00488(11) 0.00192(11) 0.00413(10)
W14 0.01762(13) 0.02208(14) 0.02157(14) 0.00601(11) -0.00232(11) 0.00188(11)
W15 0.02288(14) 0.02186(14) 0.01900(14) 0.00235(11) 0.00145(11) 0.00151(11)
W16 0.02119(14) 0.02159(14) 0.02370(14) 0.00906(11) 0.00515(11) 0.00151(11)
W17 0.01815(13) 0.01606(13) 0.02730(15) 0.00611(11) 0.00113(11) -0.00161(10)
W18 0.02118(14) 0.01848(14) 0.02655(15) 0.00923(11) 0.00108(11) 0.00229(11)
Ni1 0.0139(4) 0.0173(4) 0.0207(4) 0.0060(3) 0.0016(3) 0.0018(3)
Mn1 0.0145(5) 0.0186(5) 0.0205(5) 0.0042(4) 0.0031(4) 0.0021(4)
Mn2 0.0146(5) 0.0176(5) 0.0218(5) 0.0038(4) -0.0013(4) 0.0008(4)
Mn3 0.0148(5) 0.0188(5) 0.0197(5) 0.0021(4) 0.0020(4) 0.0013(4)
Mn4 0.0156(5) 0.0186(5) 0.0204(5) 0.0027(4) -0.0003(4) -0.0001(4)
Si1 0.0123(8) 0.0135(8) 0.0171(9) 0.0037(7) 0.0021(7) -0.0003(7)
Si2 0.0132(8) 0.0142(8) 0.0179(9) 0.0031(7) 0.0004(7) 0.0008(7)
O1 0.018(2) 0.023(3) 0.021(3) 0.008(2) 0.001(2) 0.001(2)
O2 0.020(2) 0.015(2) 0.023(3) 0.005(2) 0.003(2) 0.0030(19)
O3 0.019(2) 0.019(2) 0.024(3) 0.003(2) -0.003(2) -0.002(2)
O4 0.015(2) 0.024(3) 0.024(3) 0.005(2) -0.004(2) -0.001(2)
O5 0.013(2) 0.022(3) 0.027(3) 0.006(2) 0.002(2) 0.0027(19)
O6 0.021(3) 0.023(3) 0.024(3) 0.009(2) 0.004(2) 0.002(2)
O7 0.020(3) 0.037(3) 0.023(3) 0.007(2) 0.000(2) 0.003(2)
O8 0.021(3) 0.022(3) 0.026(3) 0.004(2) 0.002(2) 0.004(2)
O9 0.026(3) 0.025(3) 0.022(3) 0.004(2) 0.000(2) 0.005(2)
O10 0.022(3) 0.022(3) 0.023(3) 0.006(2) 0.005(2) 0.005(2)
O11 0.022(3) 0.020(3) 0.026(3) 0.006(2) 0.004(2) 0.001(2)
O12 0.027(3) 0.023(3) 0.028(3) 0.000(2) 0.000(2) 0.001(2)
O13 0.015(2) 0.020(2) 0.022(3) 0.006(2) 0.0017(19) -0.0011(19)
O14 0.014(2) 0.027(3) 0.019(2) 0.007(2) 0.0006(19) 0.001(2)
O15 0.022(3) 0.023(3) 0.021(3) 0.004(2) 0.000(2) 0.006(2)
O16 0.017(2) 0.017(2) 0.023(3) 0.004(2) 0.000(2) 0.0002(19)
O17 0.020(2) 0.013(2) 0.025(3) 0.004(2) 0.002(2) 0.0035(19)
O18 0.020(2) 0.024(3) 0.017(2) 0.006(2) 0.0018(19) -0.001(2)
O19 0.011(2) 0.019(2) 0.021(2) 0.0086(19) -0.0001(18) -0.0002(18)
O20 0.018(2) 0.016(2) 0.017(2) 0.0028(19) 0.0025(19) -0.0002(19)
O21 0.016(2) 0.019(2) 0.018(2) 0.0046(19) 0.0081(19) 0.0029(19)
O22 0.014(2) 0.018(2) 0.019(2) 0.0063(19) 0.0052(18) 0.0020(18)
O23 0.020(2) 0.016(2) 0.024(3) 0.008(2) 0.004(2) 0.0032(19)
O24 0.021(3) 0.017(2) 0.025(3) 0.009(2) 0.003(2) 0.002(2)
O25 0.022(3) 0.022(3) 0.020(2) 0.008(2) 0.001(2) 0.003(2)
O26 0.017(2) 0.022(3) 0.024(3) 0.009(2) 0.004(2) 0.002(2)
O27 0.019(2) 0.019(2) 0.025(3) 0.006(2) 0.008(2) 0.002(2)
O28 0.018(2) 0.016(2) 0.029(3) 0.003(2) 0.006(2) 0.0032(19)
O29 0.018(2) 0.019(3) 0.028(3) 0.004(2) 0.004(2) 0.001(2)
O30 0.019(3) 0.019(3) 0.028(3) 0.009(2) 0.002(2) 0.004(2)
O31 0.016(2) 0.019(2) 0.025(3) 0.009(2) 0.001(2) -0.0012(19)
O32 0.019(3) 0.026(3) 0.036(3) 0.006(2) 0.002(2) -0.001(2)
O33 0.031(3) 0.028(3) 0.026(3) 0.009(2) 0.011(2) 0.007(2)
O34 0.029(3) 0.021(3) 0.032(3) 0.012(2) 0.002(2) 0.006(2)
O35 0.017(2) 0.021(3) 0.023(3) 0.008(2) 0.003(2) 0.002(2)
O36 0.014(2) 0.020(2) 0.023(3) 0.008(2) 0.0006(19) -0.0017(19)
O37 0.022(3) 0.023(3) 0.022(3) 0.003(2) 0.004(2) 0.001(2)
O38 0.018(3) 0.022(3) 0.028(3) 0.007(2) 0.006(2) 0.004(2)
O39 0.018(2) 0.026(3) 0.021(3) 0.006(2) -0.002(2) 0.001(2)
O40 0.023(3) 0.024(3) 0.023(3) 0.002(2) 0.004(2) 0.001(2)
O41 0.023(3) 0.030(3) 0.038(3) 0.009(3) 0.006(2) 0.006(2)
O42 0.020(3) 0.035(3) 0.031(3) 0.010(3) -0.002(2) 0.000(2)
O43 0.028(3) 0.025(3) 0.028(3) 0.003(2) 0.004(2) 0.000(2)
O44 0.028(3) 0.024(3) 0.030(3) 0.007(2) 0.001(2) 0.005(2)
O45 0.026(3) 0.035(3) 0.025(3) 0.008(2) -0.002(2) 0.005(2)
O46 0.033(3) 0.031(3) 0.023(3) 0.003(2) 0.000(2) 0.000(3)
O47 0.014(2) 0.025(3) 0.024(3) 0.008(2) -0.001(2) -0.001(2)
O48 0.019(2) 0.024(3) 0.021(3) 0.006(2) 0.002(2) 0.000(2)
O49 0.023(3) 0.018(2) 0.024(3) 0.002(2) 0.001(2) 0.000(2)
O50 0.019(2) 0.020(3) 0.024(3) 0.004(2) 0.000(2) 0.005(2)
O51 0.022(3) 0.022(3) 0.023(3) 0.003(2) -0.005(2) 0.003(2)
O52 0.016(2) 0.022(3) 0.022(3) 0.007(2) 0.002(2) -0.001(2)
O53 0.016(2) 0.016(2) 0.022(3) 0.006(2) 0.0038(19) 0.0011(19)
O54 0.015(2) 0.019(2) 0.018(2) 0.0012(19) 0.0062(19) 0.0050(19)
O55 0.018(2) 0.021(2) 0.015(2) 0.0035(19) 0.0022(19) -0.0008(19)
O56 0.016(2) 0.020(2) 0.025(3) 0.009(2) 0.005(2) 0.0009(19)
O57 0.019(3) 0.021(3) 0.032(3) 0.011(2) 0.005(2) 0.001(2)
O58 0.020(3) 0.022(3) 0.029(3) 0.008(2) 0.005(2) 0.001(2)
O59 0.020(3) 0.018(2) 0.028(3) 0.005(2) 0.004(2) 0.001(2)
O60 0.020(3) 0.020(3) 0.027(3) 0.006(2) 0.003(2) 0.004(2)
O61 0.023(3) 0.030(3) 0.024(3) 0.013(2) 0.002(2) 0.004(2)
O62 0.028(3) 0.024(3) 0.019(3) 0.007(2) 0.002(2) 0.001(2)
O63 0.023(3) 0.020(3) 0.030(3) 0.007(2) 0.004(2) 0.001(2)
O64 0.022(3) 0.018(3) 0.030(3) 0.008(2) -0.002(2) 0.002(2)
O65 0.025(3) 0.023(3) 0.027(3) 0.011(2) 0.002(2) 0.002(2)
O66 0.035(3) 0.025(3) 0.030(3) 0.009(2) 0.009(3) 0.002(2)
O67 0.025(3) 0.026(3) 0.036(3) 0.009(3) 0.002(2) -0.001(2)
O68 0.032(3) 0.026(3) 0.034(3) 0.014(3) 0.002(3) 0.005(2)
O1H 0.020(3) 0.020(3) 0.026(3) 0.004(2) -0.001(2) 0.004(2)
O2H 0.018(2) 0.023(3) 0.023(3) 0.005(2) 0.000(2) 0.002(2)

loop_
_atom_type_symbol
_atom_type_description
_atom_type_scat_dispersion_real
_atom_type_scat_dispersion_imag
_atom_type_scat_source
C C 0.0033 0.0016 'International Tables Vol C Tables 4.2.6.8 and 6.1.1.4'
N N 0.0061 0.0033 'International Tables Vol C Tables 4.2.6.8 and 6.1.1.4'
O O 0.0106 0.0060 'International Tables Vol C Tables 4.2.6.8 and 6.1.1.4'
Si Si 0.0817 0.0704 'International Tables Vol C Tables 4.2.6.8 and 6.1.1.4'
W W -0.8490 6.8722 'International Tables Vol C Tables 4.2.6.8 and 6.1.1.4'
Cl Cl 0.1484 0.1585 'International Tables Vol C Tables 4.2.6.8 and 6.1.1.4'
Ni Ni 0.3393 1.1124 'International Tables Vol C Tables 4.2.6.8 and 6.1.1.4'
Mn Mn 0.3368 0.7283 'International Tables Vol C Tables 4.2.6.8 and 6.1.1.4'

loop_
_geom_angle_atom_site_label_1
_geom_angle_atom_site_label_2
_geom_angle_atom_site_label_3
_geom_angle
O7 W1 O18 102.6(3)
O7 W1 O23 102.6(3)
O18 W1 O23 85.9(2)
O7 W1 O1 95.8(3)
O18 W1 O1 88.9(2)
O23 W1 O1 161.5(2)
O7 W1 O13 99.2(3)
O18 W1 O13 158.2(2)
O23 W1 O13 88.0(2)
O1 W1 O13 90.4(2)
O7 W1 O19 167.9(2)
O18 W1 O19 85.7(2)
O23 W1 O19 86.6(2)
O1 W1 O19 75.4(2)
O13 W1 O19 73.1(2)
O8 W2 O14 103.1(2)
O8 W2 O2 96.9(2)
O14 W2 O2 91.3(2)
O8 W2 O13 99.1(2)
O14 W2 O13 157.4(2)
O2 W2 O13 90.3(2)
O8 W2 O24 101.4(3)
O14 W2 O24 85.1(2)
O2 W2 O24 161.8(2)
O13 W2 O24 86.4(2)
O8 W2 O19 169.1(2)
O14 W2 O19 85.3(2)
O2 W2 O19 75.8(2)
O13 W2 O19 73.3(2)
O24 W2 O19 86.1(2)
O8 W2 Mn3 67.17(19)
O14 W2 Mn3 108.04(17)
O2 W2 Mn3 31.70(16)
O13 W2 Mn3 84.51(16)
O24 W2 Mn3 163.91(16)
O19 W2 Mn3 103.84(12)
O9 W3 O25 102.7(3)
O9 W3 O15 100.2(3)
O25 W3 O15 96.7(2)
O9 W3 O14 101.3(2)
O25 W3 O14 88.2(2)
O15 W3 O14 156.3(2)
O9 W3 O3 96.6(3)
O25 W3 O3 159.8(2)
O15 W3 O3 85.7(2)
O14 W3 O3 82.1(2)
O9 W3 O20 168.7(2)
O25 W3 O20 87.9(2)
O15 W3 O20 74.3(2)
O14 W3 O20 82.7(2)
O3 W3 O20 73.4(2)
O10 W4 O4 100.6(2)
O10 W4 O16 103.1(2)
O4 W4 O16 93.5(2)
O10 W4 O26 102.1(2)
O4 W4 O26 156.9(2)
O16 W4 O26 85.6(2)
O10 W4 O15 98.3(2)
O4 W4 O15 87.9(2)
O16 W4 O15 157.9(2)
O26 W4 O15 84.6(2)
O10 W4 O20 169.9(2)
O4 W4 O20 76.5(2)
O16 W4 O20 86.8(2)
O26 W4 O20 80.4(2)
O15 W4 O20 72.1(2)
O10 W4 Mn2 133.53(19)
O4 W4 Mn2 33.26(16)
O16 W4 Mn2 88.91(16)
O26 W4 Mn2 123.68(16)
O15 W4 Mn2 80.19(16)
O20 W4 Mn2 43.28(12)
O11 W5 O5 101.4(2)
O11 W5 O17 99.2(2)
O5 W5 O17 91.8(2)
O11 W5 O27 101.0(2)
O5 W5 O27 157.1(2)
O17 W5 O27 88.8(2)
O11 W5 O16 101.4(2)
O5 W5 O16 88.2(2)
O17 W5 O16 159.0(2)
O27 W5 O16 83.2(2)
O11 W5 O21 173.3(2)
O5 W5 O21 76.3(2)
O17 W5 O21 74.7(2)
O27 W5 O21 81.9(2)
O16 W5 O21 84.9(2)
O11 W5 Mn1 134.24(19)
O5 W5 Mn1 33.12(16)
O17 W5 Mn1 82.44(15)
O27 W5 Mn1 124.75(16)
O16 W5 Mn1 86.24(16)
O21 W5 Mn1 43.17(12)
O12 W6 O6 100.2(3)
O12 W6 O18 102.0(3)
O6 W6 O18 93.6(2)
O12 W6 O17 99.2(3)
O6 W6 O17 90.8(2)
O18 W6 O17 157.3(2)
O12 W6 O28 101.7(3)
O6 W6 O28 158.0(2)
O18 W6 O28 83.6(2)
O17 W6 O28 84.0(2)
O12 W6 O21 172.2(2)
O6 W6 O21 76.4(2)
O18 W6 O21 85.4(2)
O17 W6 O21 73.9(2)
O28 W6 O21 81.6(2)
O12 W6 Mn1 133.2(2)
O6 W6 Mn1 33.21(18)
O18 W6 Mn1 89.68(16)
O17 W6 Mn1 81.91(15)
O28 W6 Mn1 124.82(16)
O21 W6 Mn1 43.24(12)
O32 W7 O28 102.6(3)
O32 W7 O31 100.7(3)
O28 W7 O31 92.8(2)
O32 W7 O23 102.1(3)
O28 W7 O23 86.6(2)
O31 W7 O23 156.7(2)
O32 W7 O29 98.3(3)
O28 W7 O29 158.8(2)
O31 W7 O29 86.7(2)
O23 W7 O29 85.7(2)
O32 W7 O22 169.0(2)
O28 W7 O22 87.1(2)
O31 W7 O22 73.3(2)
O23 W7 O22 83.5(2)
O29 W7 O22 72.5(2)
O33 W8 O29 100.2(3)
O33 W8 O24 102.2(3)
O29 W8 O24 93.1(2)
O33 W8 O30 100.1(3)
O29 W8 O30 91.0(2)
O24 W8 O30 156.2(2)
O33 W8 O25 101.3(3)
O29 W8 O25 158.5(2)
O24 W8 O25 83.3(2)
O30 W8 O25 84.3(2)
O33 W8 O22 172.0(2)
O29 W8 O22 74.7(2)
O24 W8 O22 84.4(2)
O30 W8 O22 74.2(2)
O25 W8 O22 83.8(2)
O34 W9 O26 103.3(3)
O34 W9 O27 101.6(3)
O26 W9 O27 87.3(2)
O34 W9 O30 99.8(3)
O26 W9 O30 91.5(2)
O27 W9 O30 158.3(2)
O34 W9 O31 98.1(3)
O26 W9 O31 158.5(2)
O27 W9 O31 87.0(2)
O30 W9 O31 86.2(2)
O34 W9 O22 168.1(2)
O26 W9 O22 86.8(2)
O27 W9 O22 84.9(2)
O30 W9 O22 73.3(2)
O31 W9 O22 72.0(2)
O41 W10 O52 104.3(3)
O41 W10 O57 102.6(3)
O52 W10 O57 86.8(2)
O41 W10 O47 98.3(3)
O52 W10 O47 157.3(2)
O57 W10 O47 87.2(2)
O41 W10 O35 96.0(3)
O52 W10 O35 89.3(2)
O57 W10 O35 161.4(2)
O47 W10 O35 89.4(2)
O41 W10 O53 167.7(3)
O52 W10 O53 84.8(2)
O57 W10 O53 85.9(2)
O47 W10 O53 72.9(2)
O35 W10 O53 75.6(2)
O41 W10 Mn1 66.4(2)
O52 W10 Mn1 105.82(16)
O57 W10 Mn1 164.75(17)
O47 W10 Mn1 84.19(16)
O35 W10 Mn1 31.31(16)
O53 W10 Mn1 103.46(13)
O42 W11 O58 103.4(3)
O42 W11 O48 103.1(3)
O58 W11 O48 86.8(2)
O42 W11 O47 98.5(3)
O58 W11 O47 89.0(2)
O48 W11 O47 158.4(2)
O42 W11 O36 94.9(3)
O58 W11 O36 161.7(2)
O48 W11 O36 88.2(2)
O47 W11 O36 89.1(2)
O42 W11 O53 166.5(2)
O58 W11 O53 87.4(2)
O48 W11 O53 85.3(2)
O47 W11 O53 73.3(2)
O36 W11 O53 74.6(2)
O42 W11 Mn2 65.3(2)
O58 W11 Mn2 164.85(17)
O48 W11 Mn2 105.20(17)
O47 W11 Mn2 83.02(16)
O36 W11 Mn2 31.67(15)
O53 W11 Mn2 102.50(13)
O43 W12 O37 100.9(3)
O43 W12 O49 100.0(3)
O37 W12 O49 91.6(2)
O43 W12 O48 101.3(3)
O37 W12 O48 91.6(2)
O49 W12 O48 157.4(2)
O43 W12 O59 100.9(3)
O37 W12 O59 158.1(2)
O49 W12 O59 85.7(2)
O48 W12 O59 83.0(2)
O43 W12 O54 173.4(2)
O37 W12 O54 75.9(2)
O49 W12 O54 74.5(2)
O48 W12 O54 84.6(2)
O59 W12 O54 82.4(2)
O43 W12 Mn3 134.0(2)
O37 W12 Mn3 33.40(17)
O49 W12 Mn3 82.02(16)
O48 W12 Mn3 88.53(16)
O59 W12 Mn3 124.94(16)
O54 W12 Mn3 42.55(13)
O44 W13 O38 100.2(3)
O44 W13 O49 101.0(3)
O38 W13 O49 91.8(2)
O44 W13 O50 101.2(3)
O38 W13 O50 89.4(2)
O49 W13 O50 157.1(2)
O44 W13 O60 102.1(3)
O38 W13 O60 157.5(2)
O49 W13 O60 87.2(2)
O50 W13 O60 83.1(2)
O44 W13 O54 172.9(2)
O38 W13 O54 75.3(2)
O49 W13 O54 73.9(2)
O50 W13 O54 84.4(2)
O60 W13 O54 82.9(2)
O44 W13 Mn3 132.7(2)
O38 W13 Mn3 32.78(17)
O49 W13 Mn3 81.98(17)
O50 W13 Mn3 86.81(16)
O60 W13 Mn3 125.23(16)
O54 W13 Mn3 42.50(13)
O45 W14 O39 100.3(3)
O45 W14 O50 102.7(3)
O39 W14 O50 91.6(2)
O45 W14 O51 99.3(3)
O39 W14 O51 90.7(2)
O50 W14 O51 157.1(2)
O45 W14 O61 101.1(3)
O39 W14 O61 158.6(2)
O50 W14 O61 84.6(2)
O51 W14 O61 84.9(2)
O45 W14 O55 171.3(2)
O39 W14 O55 76.1(2)
O50 W14 O55 85.3(2)
O51 W14 O55 73.1(2)
O61 W14 O55 82.6(2)
O45 W14 Mn4 133.1(2)
O39 W14 Mn4 33.22(16)
O50 W14 Mn4 88.07(16)
O51 W14 Mn4 81.46(17)
O61 W14 Mn4 125.41(17)
O55 W14 Mn4 42.85(13)
O46 W15 O40 99.9(3)
O46 W15 O51 99.1(3)
O40 W15 O51 91.3(3)
O46 W15 O52 101.8(3)
O40 W15 O52 90.4(2)
O51 W15 O52 158.4(2)
O46 W15 O62 101.0(3)
O40 W15 O62 159.0(2)
O51 W15 O62 86.8(2)
O52 W15 O62 84.0(2)
O46 W15 O55 172.7(2)
O40 W15 O55 76.5(2)
O51 W15 O55 74.8(2)
O52 W15 O55 84.7(2)
O62 W15 O55 82.8(2)
O46 W15 Mn4 133.2(2)
O40 W15 Mn4 33.68(17)
O51 W15 Mn4 81.68(18)
O52 W15 Mn4 87.90(16)
O62 W15 Mn4 125.62(17)
O55 W15 Mn4 42.86(13)
O66 W16 O62 101.8(3)
O66 W16 O63 100.5(3)
O62 W16 O63 157.6(2)
O66 W16 O65 99.8(3)
O62 W16 O65 89.0(2)
O63 W16 O65 89.2(2)
O66 W16 O57 100.8(3)
O62 W16 O57 85.4(2)
O63 W16 O57 88.5(2)
O65 W16 O57 159.4(2)
O66 W16 O56 171.3(2)
O62 W16 O56 84.8(2)
O63 W16 O56 73.2(2)
O65 W16 O56 74.6(2)
O57 W16 O56 85.1(2)
O67 W17 O59 102.2(3)
O67 W17 O64 99.8(3)
O59 W17 O64 91.8(3)
O67 W17 O58 101.5(3)
O59 W17 O58 85.4(2)
O64 W17 O58 158.6(2)
O67 W17 O63 99.7(3)
O59 W17 O63 157.8(2)
O64 W17 O63 88.2(3)
O58 W17 O63 86.5(2)
O67 W17 O56 169.5(2)
O59 W17 O56 86.5(2)
O64 W17 O56 73.8(2)
O58 W17 O56 84.8(2)
O63 W17 O56 72.1(2)
O68 W18 O61 103.4(3)
O68 W18 O60 103.2(3)
O61 W18 O60 87.9(2)
O68 W18 O64 99.5(3)
O61 W18 O64 157.1(2)
O60 W18 O64 88.5(2)
O68 W18 O65 99.3(3)
O61 W18 O65 89.0(2)
O60 W18 O65 157.4(2)
O64 W18 O65 85.7(3)
O68 W18 O56 167.4(3)
O61 W18 O56 85.8(2)
O60 W18 O56 85.6(2)
O64 W18 O56 71.4(2)
O65 W18 O56 71.9(2)
O36 Ni1 O35 86.4(2)
O36 Ni1 O2 93.2(2)
O35 Ni1 O2 179.6(2)
O36 Ni1 O1 178.7(2)
O35 Ni1 O1 94.8(2)
O2 Ni1 O1 85.6(2)
O36 Ni1 O53 78.6(2)
O35 Ni1 O53 79.2(2)
O2 Ni1 O53 100.8(2)
O1 Ni1 O53 102.1(2)
O36 Ni1 O19 100.9(2)
O35 Ni1 O19 101.6(2)
O2 Ni1 O19 78.3(2)
O1 Ni1 O19 78.4(2)
O53 Ni1 O19 179.0(2)
O35 Mn1 O5 178.1(2)
O35 Mn1 O6 92.1(2)
O5 Mn1 O6 88.8(2)
O35 Mn1 O1H 91.7(2)
O5 Mn1 O1H 87.4(2)
O6 Mn1 O1H 175.7(2)
O35 Mn1 O21 101.8(2)
O5 Mn1 O21 80.0(2)
O6 Mn1 O21 79.9(2)
O1H Mn1 O21 97.3(2)
O35 Mn1 W6 97.62(17)
O5 Mn1 W6 84.05(16)
O6 Mn1 W6 32.12(17)
O1H Mn1 W6 144.99(18)
O21 Mn1 W6 47.76(14)
O35 Mn1 W5 149.43(17)
O5 Mn1 W5 32.34(17)
O6 Mn1 W5 83.31(17)
O1H Mn1 W5 92.35(17)
O21 Mn1 W5 47.67(14)
W6 Mn1 W5 63.43(2)
O35 Mn1 W10 32.34(16)
O5 Mn1 W10 145.89(17)
O6 Mn1 W10 96.75(17)
O1H Mn1 W10 87.59(17)
O21 Mn1 W10 134.09(14)
W6 Mn1 W10 117.40(3)
W5 Mn1 W10 178.22(4)
O36 Mn2 O4 176.2(2)
O36 Mn2 O1H 93.7(2)
O4 Mn2 O1H 86.5(2)
O36 Mn2 O3 89.2(2)
O4 Mn2 O3 90.8(2)
O1H Mn2 O3 176.7(2)
O36 Mn2 O20 102.1(2)
O4 Mn2 O20 81.6(2)
O1H Mn2 O20 98.0(2)
O3 Mn2 O20 79.8(2)
O36 Mn2 W4 150.90(16)
O4 Mn2 W4 32.86(17)
O1H Mn2 W4 89.86(17)
O3 Mn2 W4 86.87(17)
O20 Mn2 W4 48.81(14)
O36 Mn2 W11 33.23(16)
O4 Mn2 W11 143.01(17)
O1H Mn2 W11 89.22(17)
O3 Mn2 W11 94.04(17)
O20 Mn2 W11 135.33(15)
W4 Mn2 W11 175.85(4)
O38 Mn3 O2 177.0(2)
O38 Mn3 O37 90.0(3)
O2 Mn3 O37 91.2(2)
O38 Mn3 O2H 87.1(2)
O2 Mn3 O2H 91.7(2)
O37 Mn3 O2H 176.8(2)
O38 Mn3 O54 81.1(2)
O2 Mn3 O54 101.8(2)
O37 Mn3 O54 80.8(2)
O2H Mn3 O54 97.5(2)
O38 Mn3 W12 84.67(18)
O2 Mn3 W12 97.84(16)
O37 Mn3 W12 32.87(17)
O2H Mn3 W12 145.24(17)
O54 Mn3 W12 47.90(14)
O38 Mn3 W13 32.55(17)
O2 Mn3 W13 150.40(17)
O37 Mn3 W13 84.55(18)
O2H Mn3 W13 92.30(17)
O54 Mn3 W13 48.59(14)
W12 Mn3 W13 63.83(2)
O38 Mn3 W2 145.05(18)
O2 Mn3 W2 32.02(16)
O37 Mn3 W2 94.75(18)
O2H Mn3 W2 88.38(17)
O54 Mn3 W2 133.80(14)
W12 Mn3 W2 116.65(3)
W13 Mn3 W2 177.39(4)
O1 Mn4 O39 175.9(2)
O1 Mn4 O40 92.5(2)
O39 Mn4 O40 90.1(3)
O1 Mn4 O2H 90.9(2)
O39 Mn4 O2H 86.7(2)
O40 Mn4 O2H 175.6(2)
O1 Mn4 O55 102.3(2)
O39 Mn4 O55 81.3(2)
O40 Mn4 O55 79.9(2)
O2H Mn4 O55 96.6(2)
O1 Mn4 W14 150.76(17)
O39 Mn4 W14 32.72(17)
O40 Mn4 W14 85.02(18)
O2H Mn4 W14 90.64(17)
O55 Mn4 W14 48.53(14)
O1 Mn4 W15 99.29(17)
O39 Mn4 W15 84.59(18)
O40 Mn4 W15 32.99(17)
O2H Mn4 W15 143.36(17)
O55 Mn4 W15 46.94(14)
W14 Mn4 W15 63.94(2)
O21 Si1 O20 109.8(3)
O21 Si1 O22 109.4(3)
O20 Si1 O22 109.0(3)
O21 Si1 O19 109.2(3)
O20 Si1 O19 109.1(3)
O22 Si1 O19 110.4(3)
O54 Si2 O55 109.6(3)
O54 Si2 O56 109.2(3)
O55 Si2 O56 108.7(3)
O54 Si2 O53 109.7(3)
O55 Si2 O53 109.3(3)
O56 Si2 O53 110.3(3)
Mn4 O1 W1 116.7(3)
Mn4 O1 Ni1 126.2(3)
W1 O1 Ni1 111.4(3)
Mn3 O2 W2 116.3(3)
Mn3 O2 Ni1 126.4(3)
W2 O2 Ni1 111.4(2)
Mn2 O3 W3 110.7(2)
W4 O4 Mn2 113.9(3)
W5 O5 Mn1 114.5(3)
W6 O6 Mn1 114.7(3)
W2 O13 W1 121.6(3)
W2 O14 W3 149.2(3)
W3 O15 W4 121.9(3)
W4 O16 W5 152.8(3)
W5 O17 W6 119.9(3)
W1 O18 W6 152.5(3)
Si1 O19 Ni1 122.6(3)
Si1 O19 W2 122.5(3)
Ni1 O19 W2 94.4(2)
Si1 O19 W1 122.7(3)
Ni1 O19 W1 94.72(19)
W2 O19 W1 91.91(17)
Si1 O20 Mn2 121.9(3)
Si1 O20 W3 123.9(3)
Mn2 O20 W3 95.86(19)
Si1 O20 W4 126.0(3)
Mn2 O20 W4 87.91(18)
W3 O20 W4 91.62(18)
Si1 O21 Mn1 122.9(3)
Si1 O21 W5 127.0(3)
Mn1 O21 W5 89.15(18)
Si1 O21 W6 126.6(3)
Mn1 O21 W6 89.00(18)
W5 O21 W6 90.55(18)
Si1 O22 W8 127.0(3)
Si1 O22 W7 123.2(3)
W8 O22 W7 92.06(17)
Si1 O22 W9 121.0(3)
W8 O22 W9 91.95(18)
W7 O22 W9 92.38(18)
W1 O23 W7 149.3(3)
W8 O24 W2 153.9(3)
W3 O25 W8 150.3(3)
W9 O26 W4 149.8(3)
W9 O27 W5 153.1(3)
W7 O28 W6 152.4(3)
W8 O29 W7 120.7(3)
W8 O30 W9 120.5(3)
W7 O31 W9 122.2(3)
Mn1 O35 W10 116.3(3)
Mn1 O35 Ni1 126.9(3)
W10 O35 Ni1 110.9(3)
Mn2 O36 W11 115.1(3)
Mn2 O36 Ni1 126.3(3)
W11 O36 Ni1 111.6(2)
W12 O37 Mn3 113.7(3)
W13 O38 Mn3 114.7(3)
W14 O39 Mn4 114.1(3)
W15 O40 Mn4 113.3(3)
W11 O47 W10 122.0(3)
W11 O48 W12 151.8(3)
W13 O49 W12 120.4(3)
W14 O50 W13 154.1(3)
W15 O51 W14 120.1(3)
W10 O52 W15 151.9(3)
Si2 O53 Ni1 122.3(3)
Si2 O53 W11 122.4(3)
Ni1 O53 W11 95.1(2)
Si2 O53 W10 123.0(3)
Ni1 O53 W10 94.2(2)
W11 O53 W10 91.75(18)
Si2 O54 Mn3 123.1(3)
Si2 O54 W12 126.6(3)
Mn3 O54 W12 89.55(19)
Si2 O54 W13 126.9(3)
Mn3 O54 W13 88.91(18)
W12 O54 W13 90.23(17)
Si2 O55 Mn4 123.2(3)
Si2 O55 W15 126.4(3)
Mn4 O55 W15 90.20(19)
Si2 O55 W14 126.0(3)
Mn4 O55 W14 88.62(18)
W15 O55 W14 91.35(18)
Si2 O56 W16 125.1(3)
Si2 O56 W17 124.1(3)
W16 O56 W17 93.30(18)
Si2 O56 W18 121.7(3)
W16 O56 W18 91.95(19)
W17 O56 W18 91.43(18)
W10 O57 W16 150.2(3)
W11 O58 W17 149.0(3)
W17 O59 W12 153.0(3)
W18 O60 W13 151.8(3)
W18 O61 W14 149.9(3)
W16 O62 W15 152.4(3)
W16 O63 W17 121.2(3)
W17 O64 W18 123.3(3)
W16 O65 W18 121.6(3)
Mn2 O1H Mn1 127.2(3)
Mn3 O2H Mn4 128.4(3)
C101 N101 C131 112.5(7)
C101 N101 C111 111.2(7)
C131 N101 C111 105.8(7)
C101 N101 C121 106.6(7)
C131 N101 C121 109.5(7)
C111 N101 C121 111.3(7)
N101 C101 C102 115.4(7)
C101 C102 C103 108.7(8)
C102 C103 C104 112.0(9)
C112 C111 N101 114.1(8)
C111 C112 C113 111.7(8)
C112 C113 C114 109.4(9)
C122 C121 N101 114.9(8)
C123 C122 C121 108.4(9)
C122 C123 C124 110.9(11)
N101 C131 C132 113.3(8)
C131 C132 C133 110.2(10)
C132 C133 C134 111.2(12)
C211 N201 C201 112.3(8)
C211 N201 C231 105.9(9)
C201 N201 C231 110.9(9)
C211 N201 C221 111.1(9)
C201 N201 C221 105.4(8)
C231 N201 C221 111.4(9)
N201 C201 C202 114.5(9)
C203 C202 C201 111.9(11)
C204 C203 C202 116.4(13)
N201 C211 C212 114.9(9)
C213 C212 C211 109.6(10)
C212 C213 C214 110.8(11)
N201 C221 C222 114.8(10)
C223 C222 C221 109.9(11)
C224 C223 C222 112.8(12)
N201 C231 C232 112.1(12)
C233 C232 C231 114.5(19)
C232 C233 C234 115(2)
C311 N301 C301 112.5(6)
C311 N301 C321 110.8(6)
C301 N301 C321 105.2(6)
C311 N301 C331 107.0(6)
C301 N301 C331 111.4(6)
C321 N301 C331 110.0(6)
N301 C301 C302 115.5(7)
C301 C302 C303 108.0(8)
C304 C303 C302 111.8(8)
N301 C311 C312 114.3(7)
C311 C312 C313 111.6(8)
C312 C313 C314 113.3(9)
N301 C321 C322 115.7(7)
C323 C322 C321 108.7(8)
C322 C323 C324 112.0(8)
C332 C331 N301 115.5(7)
C331 C332 C333 111.1(8)
C334 C333 C332 112.9(10)
C401 N401 C411 110.2(9)
C401 N401 C421 106.0(8)
C411 N401 C421 111.3(9)
C401 N401 C431 110.2(8)
C411 N401 C431 107.8(9)
C421 N401 C431 111.3(9)
N401 C401 C402 114.5(9)
C401 C402 C403 108.4(9)
C404 C403 C402 111.8(10)
N401 C411 C412 113.9(11)
C411 C412 C413 110.3(14)
C414 C413 C412 109.0(18)
C422 C421 N401 114.9(11)
C423 C422 C421 110.2(14)
C424 C423 C422 113.8(19)
C432 C431 N401 113.9(10)
C433 C432 C431 112.5(13)
C432 C433 C434 111.5(15)
C521 N501 C511 110.6(7)
C521 N501 C501 105.9(7)
C511 N501 C501 112.2(7)
C521 N501 C531 111.6(7)
C511 N501 C531 106.0(7)
C501 N501 C531 110.7(7)
C502 C501 N501 115.2(8)
C501 C502 C503 108.6(8)
C502 C503 C504 111.5(9)
C512 C511 N501 116.4(8)
C511 C512 C513 108.7(8)
C512 C513 C514 113.3(9)
C522 C521 N501 115.8(7)
C521 C522 C523 110.2(8)
C524 C523 C522 112.8(8)
C532 C531 N501 115.7(8)
C531 C532 C533 110.0(9)
C532 C533 C534 112.4(10)
C601 N601 C611 116(2)
C601 N601 C621 107(2)
C611 N601 C621 112(2)
C601 N601 C631 101.7(19)
C611 N601 C631 109(2)
C621 N601 C631 110(2)
C602 C601 N601 117(2)
C601 C602 C603 106(2)
C604 C603 C602 92(2)
C612 C611 N601 108(2)
C611 C612 C613 99(2)
C614 C613 C612 103(2)
C622 C621 N601 108(2)
C621 C622 C623 108(2)
C622 C623 C624 111(2)
C632 C631 C642 134(3)
C632 C631 N601 105(3)
C642 C631 N601 118(2)
C631 C632 C633 95(3)
C634 C633 C632 98(4)
C643 C642 C631 132(3)
C644 C643 C642 145(4)
C721 N701 C731 124.2(19)
C721 N701 C701 112.4(18)
C731 N701 C701 103.2(13)
C721 N701 C711 114.9(18)
C731 N701 C711 99.6(13)
C701 N701 C711 98.9(13)
C702 C701 N701 113.9(17)
C701 C702 C703 116.7(19)
C704 C703 C702 126(2)
C712 C711 N701 109.0(18)
C711 C712 C713 105(2)
C714 C713 C712 135(2)
N701 C721 C722 110(2)
N701 C721 C723 140(2)
C722 C721 C723 48.6(14)
C721 C722 C723 83(2)
C722 C723 C724 96(2)
C722 C723 C721 48.7(14)
C724 C723 C721 139(2)
C732 C731 N701 118.0(14)
C733 C732 C731 111.4(14)
C732 C733 C734 118.4(16)
C12 C11 Cl11 112.7(8)
C11 C12 Cl12 111.6(8)
C22 C21 Cl21 114.9(11)
C21 C22 Cl22 114.5(10)
C32 C31 Cl31 112.8(17)
C31 C32 Cl32 126.8(19)
C42 C41 Cl41 111(2)
C41 C42 Cl42 127(2)

loop_
_geom_bond_atom_site_label_1
_geom_bond_atom_site_label_2
_geom_bond_distance
W1 O7 1.715(6)
W1 O18 1.909(6)
W1 O23 1.916(5)
W1 O1 1.921(5)
W1 O13 1.921(5)
W1 O19 2.333(5)
W2 O8 1.726(6)
W2 O14 1.904(5)
W2 O2 1.906(5)
W2 O13 1.917(5)
W2 O24 1.946(5)
W2 O19 2.327(5)
W2 Mn3 3.2233(12)
W3 O9 1.711(6)
W3 O25 1.853(6)
W3 O15 1.884(5)
W3 O14 1.932(5)
W3 O3 2.086(6)
W3 O20 2.333(5)
W4 O10 1.716(6)
W4 O4 1.865(6)
W4 O16 1.869(5)
W4 O26 1.959(5)
W4 O15 1.971(6)
W4 O20 2.367(5)
W4 Mn2 3.1431(12)
W5 O11 1.717(6)
W5 O5 1.862(6)
W5 O17 1.900(5)
W5 O27 1.927(5)
W5 O16 1.972(5)
W5 O21 2.341(5)
W5 Mn1 3.1664(12)
W6 O12 1.719(6)
W6 O6 1.850(5)
W6 O18 1.910(6)
W6 O17 1.945(5)
W6 O28 1.975(6)
W6 O21 2.342(5)
W6 Mn1 3.1624(12)
W7 O32 1.703(6)
W7 O28 1.855(6)
W7 O31 1.898(5)
W7 O23 1.929(5)
W7 O29 1.986(6)
W7 O22 2.339(5)
W8 O33 1.719(6)
W8 O29 1.875(5)
W8 O24 1.883(5)
W8 O30 1.926(5)
W8 O25 1.979(6)
W8 O22 2.323(5)
W9 O34 1.708(5)
W9 O26 1.885(5)
W9 O27 1.893(5)
W9 O30 1.942(6)
W9 O31 1.965(5)
W9 O22 2.347(5)
W10 O41 1.716(6)
W10 O52 1.895(5)
W10 O57 1.905(5)
W10 O47 1.926(5)
W10 O35 1.931(5)
W10 O53 2.341(5)
W10 Mn1 3.2343(12)
W11 O42 1.723(6)
W11 O58 1.891(6)
W11 O48 1.903(6)
W11 O47 1.913(6)
W11 O36 1.946(5)
W11 O53 2.337(5)
W11 Mn2 3.2162(12)
W12 O43 1.713(6)
W12 O37 1.866(6)
W12 O49 1.919(6)
W12 O48 1.932(6)
W12 O59 1.969(6)
W12 O54 2.336(5)
W12 Mn3 3.1481(12)
W13 O44 1.711(6)
W13 O38 1.865(6)
W13 O49 1.917(5)
W13 O50 1.937(5)
W13 O60 1.942(6)
W13 O54 2.363(5)
W13 Mn3 3.1504(12)
W14 O45 1.714(6)
W14 O39 1.872(6)
W14 O50 1.901(6)
W14 O51 1.941(6)
W14 O61 1.952(6)
W14 O55 2.370(5)
W14 Mn4 3.1621(12)
W15 O46 1.722(6)
W15 O40 1.875(6)
W15 O51 1.925(6)
W15 O52 1.929(5)
W15 O62 1.955(6)
W15 O55 2.310(5)
W15 Mn4 3.1621(12)
W16 O66 1.716(6)
W16 O62 1.903(6)
W16 O63 1.915(6)
W16 O65 1.919(6)
W16 O57 1.921(5)
W16 O56 2.301(5)
W17 O67 1.710(6)
W17 O59 1.876(6)
W17 O64 1.895(5)
W17 O58 1.939(6)
W17 O63 1.946(6)
W17 O56 2.325(5)
W18 O68 1.714(6)
W18 O61 1.879(6)
W18 O60 1.883(6)
W18 O64 1.945(6)
W18 O65 1.950(6)
W18 O56 2.395(5)
Ni1 O36 2.020(5)
Ni1 O35 2.031(6)
Ni1 O2 2.038(5)
Ni1 O1 2.039(5)
Ni1 O53 2.105(5)
Ni1 O19 2.110(5)
Mn1 O35 1.876(5)
Mn1 O5 1.902(5)
Mn1 O6 1.906(6)
Mn1 O1H 1.954(6)
Mn1 O21 2.167(5)
Mn2 O36 1.864(5)
Mn2 O4 1.885(6)
Mn2 O1H 1.953(6)
Mn2 O3 1.968(6)
Mn2 O20 2.156(5)
Mn3 O38 1.877(6)
Mn3 O2 1.889(5)
Mn3 O37 1.893(6)
Mn3 O2H 1.957(6)
Mn3 O54 2.129(5)
Mn4 O1 1.887(5)
Mn4 O39 1.897(6)
Mn4 O40 1.910(6)
Mn4 O2H 1.964(6)
Mn4 O55 2.151(5)
Si1 O21 1.622(5)
Si1 O20 1.627(5)
Si1 O22 1.630(5)
Si1 O19 1.636(5)
Si2 O54 1.618(5)
Si2 O55 1.622(5)
Si2 O56 1.625(5)
Si2 O53 1.634(5)
N101 C101 1.509(11)
N101 C131 1.528(12)
N101 C111 1.529(12)
N101 C121 1.545(13)
C101 C102 1.517(13)
C102 C103 1.526(14)
C103 C104 1.539(16)
C111 C112 1.528(14)
C112 C113 1.534(14)
C113 C114 1.537(15)
C121 C122 1.535(15)
C122 C123 1.533(17)
C123 C124 1.57(2)
C131 C132 1.535(16)
C132 C133 1.537(18)
C133 C134 1.54(2)
N201 C211 1.513(14)
N201 C201 1.516(14)
N201 C231 1.527(16)
N201 C221 1.531(15)
C201 C202 1.546(17)
C202 C203 1.515(19)
C203 C204 1.51(2)
C211 C212 1.528(16)
C212 C213 1.515(17)
C213 C214 1.57(2)
C221 C222 1.545(17)
C222 C223 1.537(19)
C223 C224 1.53(2)
C231 C232 1.53(2)
C232 C233 1.40(3)
C233 C234 1.56(3)
N301 C311 1.515(11)
N301 C301 1.520(11)
N301 C321 1.524(11)
N301 C331 1.532(11)
C301 C302 1.525(13)
C302 C303 1.548(13)
C303 C304 1.526(15)
C311 C312 1.522(13)
C312 C313 1.545(14)
C313 C314 1.549(17)
C321 C322 1.527(13)
C322 C323 1.523(13)
C323 C324 1.526(14)
C331 C332 1.511(13)
C332 C333 1.540(15)
C333 C334 1.534(18)
N401 C401 1.515(14)
N401 C411 1.533(15)
N401 C421 1.539(16)
N401 C431 1.548(15)
C401 C402 1.530(15)
C402 C403 1.559(16)
C403 C404 1.533(18)
C411 C412 1.54(2)
C412 C413 1.56(2)
C413 C414 1.42(3)
C421 C422 1.54(2)
C422 C423 1.53(3)
C423 C424 1.44(3)
C431 C432 1.511(19)
C432 C433 1.49(2)
C433 C434 1.55(3)
N501 C521 1.517(12)
N501 C511 1.520(12)
N501 C501 1.537(12)
N501 C531 1.540(12)
C501 C502 1.516(13)
C502 C503 1.526(14)
C503 C504 1.533(17)
C511 C512 1.507(13)
C512 C513 1.532(14)
C513 C514 1.534(15)
C521 C522 1.517(13)
C522 C523 1.541(13)
C523 C524 1.532(14)
C531 C532 1.514(15)
C532 C533 1.514(15)
C533 C534 1.538(17)
N601 C601 1.52(3)
N601 C611 1.53(3)
N601 C621 1.53(3)
N601 C631 1.71(3)
C601 C602 1.48(4)
C602 C603 1.583(18)
C603 C604 1.498(18)
C611 C612 1.50(4)
C612 C613 1.67(4)
C613 C614 1.51(4)
C621 C622 1.48(4)
C622 C623 1.54(4)
C623 C624 1.60(4)
C631 C632 1.560(19)
C631 C642 1.582(19)
C632 C633 1.56(2)
C633 C634 1.54(2)
C642 C643 1.581(19)
C643 C644 1.548(19)
N701 C721 1.21(3)
N701 C731 1.49(2)
N701 C701 1.64(3)
N701 C711 1.76(3)
C701 C702 1.38(3)
C702 C703 1.55(3)
C703 C704 1.34(3)
C711 C712 1.35(3)
C712 C713 1.48(3)
C713 C714 1.40(3)
C721 C722 1.41(3)
C721 C723 1.86(3)
C722 C723 1.41(3)
C723 C724 1.56(4)
C731 C732 1.48(2)
C732 C733 1.47(2)
C733 C734 1.48(3)
C11 C12 1.495(16)
C11 Cl11 1.790(12)
C12 Cl12 1.799(13)
C21 C22 1.453(19)
C21 Cl21 1.785(16)
C22 Cl22 1.786(13)
C31 C32 1.40(3)
C31 Cl31 1.82(2)
C32 Cl32 1.71(2)
C41 C42 1.32(3)
C41 Cl41 1.83(3)
C42 Cl42 1.75(3)

loop_
_geom_torsion_atom_site_label_1
_geom_torsion_atom_site_label_2
_geom_torsion_atom_site_label_3
_geom_torsion_atom_site_label_4
_geom_torsion
O40 Mn4 O1 W1 -100.1(3)
O2H Mn4 O1 W1 82.8(3)
O55 Mn4 O1 W1 179.7(3)
W14 Mn4 O1 W1 175.73(10)
W15 Mn4 O1 W1 -132.5(3)
O40 Mn4 O1 Ni1 108.9(4)
O2H Mn4 O1 Ni1 -68.2(4)
O55 Mn4 O1 Ni1 28.7(4)
W14 Mn4 O1 Ni1 24.7(6)
W15 Mn4 O1 Ni1 76.5(3)
O37 Mn3 O2 W2 97.0(3)
O2H Mn3 O2 W2 -84.2(3)
O54 Mn3 O2 W2 177.8(3)
W12 Mn3 O2 W2 129.3(2)
W13 Mn3 O2 W2 178.11(9)
O37 Mn3 O2 Ni1 -112.5(3)
O2H Mn3 O2 Ni1 66.3(3)
O54 Mn3 O2 Ni1 -31.7(4)
W12 Mn3 O2 Ni1 -80.2(3)
W13 Mn3 O2 Ni1 -31.5(6)
W2 Mn3 O2 Ni1 150.4(5)
O10 W4 O4 Mn2 -173.3(3)
O16 W4 O4 Mn2 82.6(3)
O26 W4 O4 Mn2 -4.4(8)
O15 W4 O4 Mn2 -75.3(3)
O20 W4 O4 Mn2 -3.2(3)
O1H Mn2 O4 W4 -95.2(3)
O3 Mn2 O4 W4 83.0(3)
O20 Mn2 O4 W4 3.4(3)
W11 Mn2 O4 W4 -179.21(8)
O11 W5 O5 Mn1 172.9(3)
O17 W5 O5 Mn1 73.2(3)
O27 W5 O5 Mn1 -18.0(8)
O16 W5 O5 Mn1 -85.8(3)
O21 W5 O5 Mn1 -0.6(3)
O12 W6 O6 Mn1 -173.3(3)
O18 W6 O6 Mn1 83.8(3)
O17 W6 O6 Mn1 -73.8(3)
O28 W6 O6 Mn1 2.0(8)
O21 W6 O6 Mn1 -0.6(3)
O9 W3 O15 W4 -171.5(3)
O25 W3 O15 W4 84.2(4)
O14 W3 O15 W4 -16.5(8)
O3 W3 O15 W4 -75.6(3)
O20 W3 O15 W4 -1.6(3)
O10 W4 O16 W5 135.2(7)
O4 W4 O16 W5 -123.1(7)
O26 W4 O16 W5 33.8(7)
O15 W4 O16 W5 -30.1(11)
O20 W4 O16 W5 -46.9(7)
Mn2 W4 O16 W5 -90.1(7)
O11 W5 O17 W6 -168.4(3)
O5 W5 O17 W6 -66.5(3)
O27 W5 O17 W6 90.6(3)
O16 W5 O17 W6 23.2(8)
O21 W5 O17 W6 8.7(3)
Mn1 W5 O17 W6 -34.7(3)
O21 Si1 O19 Ni1 -59.7(4)
O20 Si1 O19 Ni1 60.3(4)
O22 Si1 O19 Ni1 180.0(3)
O21 Si1 O19 W2 179.3(3)
O20 Si1 O19 W2 -60.7(4)
O22 Si1 O19 W2 59.0(4)
O21 Si1 O19 W1 62.1(4)
O20 Si1 O19 W1 -177.9(3)
O22 Si1 O19 W1 -58.2(4)
O21 Si1 O20 Mn2 59.8(4)
O22 Si1 O20 Mn2 179.6(3)
O19 Si1 O20 Mn2 -59.8(4)
O21 Si1 O20 W3 -175.8(3)
O22 Si1 O20 W3 -56.1(4)
O19 Si1 O20 W3 64.5(4)
O21 Si1 O20 W4 -53.8(4)
O22 Si1 O20 W4 66.0(4)
O19 Si1 O20 W4 -173.4(3)
O20 Si1 O21 Mn1 -59.7(4)
O22 Si1 O21 Mn1 -179.2(3)
O19 Si1 O21 Mn1 59.8(4)
O20 Si1 O21 W5 58.1(4)
O22 Si1 O21 W5 -61.4(4)
O19 Si1 O21 W5 177.6(3)
O20 Si1 O21 W6 -176.8(3)
O22 Si1 O21 W6 63.7(4)
O19 Si1 O21 W6 -57.3(4)
O21 Si1 O22 W8 -178.7(3)
O20 Si1 O22 W8 61.3(4)
O19 Si1 O22 W8 -58.4(4)
O21 Si1 O22 W7 -55.6(4)
O20 Si1 O22 W7 -175.6(3)
O19 Si1 O22 W7 64.7(4)
O21 Si1 O22 W9 61.2(4)
O20 Si1 O22 W9 -58.8(4)
O19 Si1 O22 W9 -178.6(3)
O33 W8 O24 W2 135.8(7)
O29 W8 O24 W2 -123.1(7)
O30 W8 O24 W2 -23.5(12)
O25 W8 O24 W2 35.6(7)
O22 W8 O24 W2 -48.8(7)
O9 W3 O25 W8 132.1(6)
O15 W3 O25 W8 -125.8(6)
O14 W3 O25 W8 30.9(6)
O3 W3 O25 W8 -30.1(11)
O20 W3 O25 W8 -51.9(6)
O34 W9 O26 W4 123.6(6)
O27 W9 O26 W4 22.3(6)
O30 W9 O26 W4 -136.0(6)
O31 W9 O26 W4 -52.6(10)
O22 W9 O26 W4 -62.8(6)
O34 W9 O27 W5 -128.5(7)
O26 W9 O27 W5 -25.5(7)
O30 W9 O27 W5 61.8(11)
O31 W9 O27 W5 133.8(7)
O22 W9 O27 W5 61.6(7)
O32 W7 O28 W6 130.2(7)
O31 W7 O28 W6 -128.2(7)
O23 W7 O28 W6 28.6(7)
O29 W7 O28 W6 -40.3(11)
O22 W7 O28 W6 -55.1(7)
O33 W8 O29 W7 -171.2(3)
O24 W8 O29 W7 85.8(3)
O30 W8 O29 W7 -70.8(3)
O25 W8 O29 W7 6.2(8)
O22 W8 O29 W7 2.5(3)
O32 W7 O31 W9 -173.4(3)
O28 W7 O31 W9 83.3(3)
O23 W7 O31 W9 -4.5(8)
O29 W7 O31 W9 -75.5(3)
O22 W7 O31 W9 -2.8(3)
O6 Mn1 O35 W10 -99.3(3)
O1H Mn1 O35 W10 82.8(3)
O21 Mn1 O35 W10 -179.4(3)
W6 Mn1 O35 W10 -131.0(2)
W5 Mn1 O35 W10 -179.69(8)
O6 Mn1 O35 Ni1 110.5(4)
O1H Mn1 O35 Ni1 -67.4(4)
O21 Mn1 O35 Ni1 30.4(4)
W6 Mn1 O35 Ni1 78.8(3)
W5 Mn1 O35 Ni1 30.1(6)
W10 Mn1 O35 Ni1 -150.2(6)
O1H Mn2 O36 W11 -82.9(3)
O3 Mn2 O36 W11 98.7(3)
O20 Mn2 O36 W11 178.1(3)
W4 Mn2 O36 W11 -179.27(10)
O1H Mn2 O36 Ni1 65.3(4)
O3 Mn2 O36 Ni1 -113.2(3)
O20 Mn2 O36 Ni1 -33.8(4)
W4 Mn2 O36 Ni1 -31.1(6)
W11 Mn2 O36 Ni1 148.1(5)
O43 W12 O37 Mn3 173.3(3)
O49 W12 O37 Mn3 72.8(3)
O48 W12 O37 Mn3 -84.9(3)
O59 W12 O37 Mn3 -9.7(8)
O54 W12 O37 Mn3 -0.8(3)
O38 Mn3 O37 W12 -80.2(3)
O2 Mn3 O37 W12 102.6(3)
O54 Mn3 O37 W12 0.8(3)
W13 Mn3 O37 W12 -48.0(3)
W2 Mn3 O37 W12 134.5(3)
O44 W13 O38 Mn3 -173.7(3)
O49 W13 O38 Mn3 -72.1(3)
O50 W13 O38 Mn3 85.1(3)
O60 W13 O38 Mn3 15.0(8)
O54 W13 O38 Mn3 0.7(3)
O37 Mn3 O38 W13 79.9(3)
O2H Mn3 O38 W13 -98.8(3)
O54 Mn3 O38 W13 -0.8(3)
W12 Mn3 O38 W13 47.4(3)
W2 Mn3 O38 W13 178.15(7)
O45 W14 O39 Mn4 172.7(3)
O50 W14 O39 Mn4 -84.1(3)
O51 W14 O39 Mn4 73.1(3)
O61 W14 O39 Mn4 -4.8(9)
O55 W14 O39 Mn4 0.8(3)
O40 Mn4 O39 W14 -80.6(3)
O2H Mn4 O39 W14 96.4(3)
O55 Mn4 O39 W14 -0.8(3)
W15 Mn4 O39 W14 -48.0(3)
O46 W15 O40 Mn4 -172.3(3)
O51 W15 O40 Mn4 -72.9(3)
O52 W15 O40 Mn4 85.6(3)
O62 W15 O40 Mn4 11.7(9)
O55 W15 O40 Mn4 1.2(3)
O41 W10 O52 W15 -132.1(7)
O57 W10 O52 W15 -29.9(7)
O47 W10 O52 W15 44.9(10)
O35 W10 O52 W15 131.9(7)
O53 W10 O52 W15 56.3(6)
Mn1 W10 O52 W15 158.8(6)
O54 Si2 O53 Ni1 60.1(4)
O55 Si2 O53 Ni1 -60.1(4)
O56 Si2 O53 Ni1 -179.6(3)
O54 Si2 O53 W11 -61.7(4)
O55 Si2 O53 W11 178.1(3)
O56 Si2 O53 W11 58.6(4)
O54 Si2 O53 W10 -178.9(3)
O55 Si2 O53 W10 60.9(4)
O56 Si2 O53 W10 -58.6(4)
O55 Si2 O54 Mn3 60.1(4)
O56 Si2 O54 Mn3 179.1(3)
O53 Si2 O54 Mn3 -60.0(4)
O55 Si2 O54 W12 178.2(3)
O56 Si2 O54 W12 -62.8(4)
O53 Si2 O54 W12 58.2(4)
O55 Si2 O54 W13 -57.4(4)
O56 Si2 O54 W13 61.6(4)
O53 Si2 O54 W13 -177.4(3)
O54 Si2 O55 Mn4 -60.2(4)
O56 Si2 O55 Mn4 -179.4(3)
O53 Si2 O55 Mn4 60.1(4)
O54 Si2 O55 W15 -179.3(3)
O56 Si2 O55 W15 61.5(4)
O53 Si2 O55 W15 -59.0(4)
O54 Si2 O55 W14 55.9(4)
O56 Si2 O55 W14 -63.4(4)
O53 Si2 O55 W14 176.2(3)
O54 Si2 O56 W16 -178.6(3)
O55 Si2 O56 W16 -59.1(4)
O53 Si2 O56 W16 60.8(4)
O54 Si2 O56 W17 57.3(4)
O55 Si2 O56 W17 176.8(3)
O53 Si2 O56 W17 -63.3(4)
O54 Si2 O56 W18 -59.7(4)
O55 Si2 O56 W18 59.9(4)
O53 Si2 O56 W18 179.7(3)
O42 W11 O58 W17 -133.9(6)
O48 W11 O58 W17 -31.2(6)
O47 W11 O58 W17 127.6(6)
O36 W11 O58 W17 43.5(12)
O53 W11 O58 W17 54.3(6)
Mn2 W11 O58 W17 -174.31(11)
O67 W17 O59 W12 -134.2(7)
O64 W17 O59 W12 125.4(7)
O58 W17 O59 W12 -33.4(7)
O63 W17 O59 W12 35.7(12)
O56 W17 O59 W12 51.7(7)
O68 W18 O60 W13 130.1(7)
O61 W18 O60 W13 26.9(7)
O64 W18 O60 W13 -130.5(7)
O65 W18 O60 W13 -55.6(10)
O56 W18 O60 W13 -59.1(7)
O68 W18 O61 W14 -127.5(7)
O60 W18 O61 W14 -24.5(7)
O64 W18 O61 W14 56.7(11)
O65 W18 O61 W14 133.2(7)
O56 W18 O61 W14 61.3(7)
O67 W17 O64 W18 173.5(4)
O59 W17 O64 W18 -83.8(4)
O58 W17 O64 W18 -1.8(9)
O63 W17 O64 W18 74.0(4)
O56 W17 O64 W18 2.1(3)
C131 N101 C101 C102 50.4(10)
C111 N101 C101 C102 -68.0(9)
C121 N101 C101 C102 170.5(7)
N101 C101 C102 C103 177.7(7)
C101 C102 C103 C104 173.7(9)
C101 N101 C111 C112 -64.9(10)
C131 N101 C111 C112 172.7(8)
C121 N101 C111 C112 53.8(10)
N101 C111 C112 C113 109.6(9)
C111 C112 C113 C114 178.2(8)
C101 N101 C121 C122 169.1(8)
C131 N101 C121 C122 -68.9(10)
C111 N101 C121 C122 47.7(11)
N101 C121 C122 C123 -177.3(9)
C121 C122 C123 C124 -176.5(10)
C101 N101 C131 C132 54.0(11)
C111 N101 C131 C132 175.5(8)
C121 N101 C131 C132 -64.4(10)
N101 C131 C132 C133 -176.3(9)
C131 C132 C133 C134 174.7(11)
C211 N201 C201 C202 60.2(12)
C231 N201 C201 C202 -58.0(12)
C221 N201 C201 C202 -178.7(9)
N201 C201 C202 C203 -170.0(10)
C201 C202 C203 C204 -60.7(17)
C201 N201 C211 C212 56.0(12)
C231 N201 C211 C212 177.1(9)
C221 N201 C211 C212 -61.8(12)
N201 C211 C212 C213 177.5(9)
C211 C212 C213 C214 178.5(11)
C211 N201 C221 C222 -54.7(13)
C201 N201 C221 C222 -176.6(9)
C231 N201 C221 C222 63.1(12)
N201 C221 C222 C223 -163.8(10)
C221 C222 C223 C224 70.3(15)
C211 N201 C231 C232 176.8(12)
C201 N201 C231 C232 -61.1(14)
C221 N201 C231 C232 55.9(15)
N201 C231 C232 C233 150.2(17)
C231 C232 C233 C234 179.3(17)
C311 N301 C301 C302 -65.2(9)
C321 N301 C301 C302 174.1(7)
C331 N301 C301 C302 54.9(9)
N301 C301 C302 C303 170.1(7)
C301 C302 C303 C304 170.8(8)
C301 N301 C311 C312 -51.2(9)
C321 N301 C311 C312 66.2(9)
C331 N301 C311 C312 -173.9(7)
N301 C311 C312 C313 -159.9(7)
C311 C312 C313 C314 74.5(11)
C311 N301 C321 C322 60.0(9)
C301 N301 C321 C322 -178.2(7)
C331 N301 C321 C322 -58.1(9)
N301 C321 C322 C323 -179.3(7)
C321 C322 C323 C324 -177.9(8)
C311 N301 C331 C332 -173.5(7)
C301 N301 C331 C332 63.2(9)
C321 N301 C331 C332 -53.1(9)
N301 C331 C332 C333 -174.3(8)
C331 C332 C333 C334 -68.5(12)
C411 N401 C401 C402 56.1(12)
C421 N401 C401 C402 176.7(9)
C431 N401 C401 C402 -62.7(11)
N401 C401 C402 C403 164.6(9)
C401 C402 C403 C404 -74.3(12)
C401 N401 C411 C412 54.5(14)
C421 N401 C411 C412 -62.8(14)
C431 N401 C411 C412 174.8(11)
N401 C411 C412 C413 164.6(12)
C411 C412 C413 C414 -89(2)
C401 N401 C421 C422 -179.3(10)
C411 N401 C421 C422 -59.6(14)
C431 N401 C421 C422 60.8(13)
N401 C421 C422 C423 -175.1(13)
C421 C422 C423 C424 -65(2)
C401 N401 C431 C432 -52.8(13)
C411 N401 C431 C432 -173.1(11)
C421 N401 C431 C432 64.5(13)
N401 C431 C432 C433 -175.9(11)
C431 C432 C433 C434 -173.9(14)
C521 N501 C501 C502 -176.3(8)
C511 N501 C501 C502 -55.5(10)
C531 N501 C501 C502 62.6(10)
N501 C501 C502 C503 -176.2(8)
C501 C502 C503 C504 -171.6(9)
C521 N501 C511 C512 56.5(10)
C501 N501 C511 C512 -61.5(10)
C531 N501 C511 C512 177.7(8)
N501 C511 C512 C513 167.2(8)
C511 C512 C513 C514 179.3(8)
C511 N501 C521 C522 63.3(10)
C501 N501 C521 C522 -174.9(8)
C531 N501 C521 C522 -54.4(10)
N501 C521 C522 C523 -164.4(8)
C521 C522 C523 C524 83.7(10)
C521 N501 C531 C532 -62.9(10)
C511 N501 C531 C532 176.6(8)
C501 N501 C531 C532 54.7(11)
N501 C531 C532 C533 -179.5(8)
C531 C532 C533 C534 67.5(12)
C611 N601 C601 C602 44(3)
C621 N601 C601 C602 170(2)
C631 N601 C601 C602 -74(3)
N601 C601 C602 C603 153(2)
C601 C602 C603 C604 116(2)
C601 N601 C611 C612 62(3)
C621 N601 C611 C612 -61(3)
C631 N601 C611 C612 176(2)
N601 C611 C612 C613 175(2)
C611 C612 C613 C614 -175(2)
C601 N601 C621 C622 172(2)
C611 N601 C621 C622 -60(3)
C631 N601 C621 C622 62(3)
N601 C621 C622 C623 177(2)
C621 C622 C623 C624 -177(2)
C601 N601 C631 C632 -156(3)
C611 N601 C631 C632 81(3)
C621 N601 C631 C632 -43(3)
C601 N601 C631 C642 44(3)
C611 N601 C631 C642 -79(3)
C621 N601 C631 C642 157(3)
C642 C631 C632 C633 -10(7)
N601 C631 C632 C633 -166(3)
C631 C632 C633 C634 -170(4)
C632 C631 C642 C643 22(8)
N601 C631 C642 C643 175(4)
C631 C642 C643 C644 138(7)
C721 N701 C701 C702 -50(3)
C731 N701 C701 C702 86(2)
C711 N701 C701 C702 -172.1(17)
N701 C701 C702 C703 -179.7(16)
C701 C702 C703 C704 -178(2)
C721 N701 C711 C712 -50(3)
C731 N701 C711 C712 175.3(18)
C701 N701 C711 C712 70(2)
N701 C711 C712 C713 174.7(15)
C711 C712 C713 C714 -66(3)
C731 N701 C721 C722 56(3)
C701 N701 C721 C722 -178.8(18)
C711 N701 C721 C722 -67(3)
C731 N701 C721 C723 105(3)
C701 N701 C721 C723 -130(3)
C711 N701 C721 C723 -18(4)
N701 C721 C722 C723 140(2)
C721 C722 C723 C724 156(2)
N701 C721 C723 C722 -70(4)
N701 C721 C723 C724 -108(4)
C722 C721 C723 C724 -38(3)
C721 N701 C731 C732 39(3)
C701 N701 C731 C732 -90.6(17)
C711 N701 C731 C732 167.8(14)
N701 C731 C732 C733 178.7(14)
C731 C732 C733 C734 176.5(16)
Cl11 C11 C12 Cl12 59.2(10)
Cl21 C21 C22 Cl22 -54.1(13)
Cl31 C31 C32 Cl32 -54(3)
Cl41 C41 C42 Cl42 42(4)
